data_1544590
loop_
_publ_author_name
'Ebrahimi, Tannaz'
'Aluthge, Dinesh C.'
'Hatzikiriakos, Savvas G.'
'Mehrkhodavandi, Parisa'

_publ_section_title
;
 Highly Active Chiral Zinc Catalysts for Immortal Polymerization of
 \b-Butyrolactone Form Melt Processable Syndio-Rich Poly(hydroxybutyrate)
;
_journal_name_full Macromolecules
_journal_paper_doi 10.1021/acs.macromol.6b01908
_journal_year 2016
_chemical_absolute_configuration ad
_chemical_formula_moiety 'C82 H92 N4 O4 Si2 Zn2, C7 H8'
_chemical_formula_sum 'C89 H98 N4 O4 Si2 Zn2'
_chemical_formula_weight 1474.63
_space_group_crystal_system monoclinic
_space_group_IT_number 4
_space_group_name_Hall 'P 2yb'
_space_group_name_H-M_alt 'P 1 21 1'
_symmetry_space_group_name_Hall 'P 2yb'
_symmetry_space_group_name_H-M 'P 1 21 1'
_atom_sites_solution_hydrogens mixed
_audit_creation_date 2016-07-11
_audit_creation_method
;
Olex2 1.2
(compiled 2015.09.30 svn.r3233 for OlexSys, GUI svn.r5103)
;
_cell_angle_alpha 90
_cell_angle_beta 101.820(4)
_cell_angle_gamma 90
_cell_formula_units_Z 4
_cell_length_a 10.894(2)
_cell_length_b 33.799(7)
_cell_length_c 21.937(5)
_cell_measurement_reflns_used 9764
_cell_measurement_temperature 296(2)
_cell_measurement_theta_max 26.684
_cell_measurement_theta_min 2.300
_cell_volume 7906(3)
_computing_cell_refinement 'SAINT v8.34A (Bruker, 2013)'
_computing_data_reduction 'SAINT v8.34A (Bruker, 2013)'
_computing_molecular_graphics 'Olex2 (Dolomanov et al., 2009)'
_computing_publication_material 'Olex2 (Dolomanov et al., 2009)'
_computing_structure_refinement 'ShelXL (Sheldrick, 2015)'
_computing_structure_solution 'SIR2004 (Burla et al., 2007)'
_diffrn_ambient_temperature 296.15
_diffrn_detector_area_resol_mean 7.9
_diffrn_detector_type 'Bruker-Nonius APEXII CCD area detector'
_diffrn_measured_fraction_theta_full 1.000
_diffrn_measured_fraction_theta_max 0.991
_diffrn_measurement_device_type 'Bruker APEX-DUO'
_diffrn_measurement_method '\w and \f scans'
_diffrn_radiation_type MoK\a
_diffrn_radiation_wavelength 0.71073
_diffrn_reflns_av_R_equivalents 0.0629
_diffrn_reflns_av_unetI/netI 0.0751
_diffrn_reflns_Laue_measured_fraction_full 1.000
_diffrn_reflns_Laue_measured_fraction_max 0.991
_diffrn_reflns_limit_h_max 14
_diffrn_reflns_limit_h_min -14
_diffrn_reflns_limit_k_max 43
_diffrn_reflns_limit_k_min -44
_diffrn_reflns_limit_l_max 28
_diffrn_reflns_limit_l_min -28
_diffrn_reflns_number 128836
_diffrn_reflns_point_group_measured_fraction_full 1.000
_diffrn_reflns_point_group_measured_fraction_max 0.991
_diffrn_reflns_theta_full 26.000
_diffrn_reflns_theta_max 27.734
_diffrn_reflns_theta_min 1.533
_exptl_absorpt_coefficient_mu 0.690
_exptl_absorpt_correction_T_max 0.7456
_exptl_absorpt_correction_T_min 0.5764
_exptl_absorpt_correction_type multi-scan
_exptl_absorpt_process_details
;
SADABS-2014/5 (Bruker,2014/5) was used for absorption correction.
wR2(int) was 0.0891 before and 0.0700 after correction.
The Ratio of minimum to maximum transmission is 0.7731.
The \l/2 correction factor is 0.00150.
;
_exptl_crystal_colour white
_exptl_crystal_colour_primary white
_exptl_crystal_density_diffrn 1.239
_exptl_crystal_description blade
_exptl_crystal_F_000 3120
_exptl_crystal_size_max 0.39
_exptl_crystal_size_mid 0.11
_exptl_crystal_size_min 0.084
_refine_diff_density_max 0.884
_refine_diff_density_min -0.417
_refine_diff_density_rms 0.062
_refine_ls_abs_structure_details
;
 Refined as an inversion twin.
;
_refine_ls_abs_structure_Flack 0.020(6)
_refine_ls_extinction_method none
_refine_ls_goodness_of_fit_ref 0.996
_refine_ls_hydrogen_treatment mixed
_refine_ls_matrix_type full
_refine_ls_number_parameters 1866
_refine_ls_number_reflns 36757
_refine_ls_number_restraints 1
_refine_ls_restrained_S_all 0.996
_refine_ls_R_factor_all 0.0574
_refine_ls_R_factor_gt 0.0433
_refine_ls_shift/su_max 0.002
_refine_ls_shift/su_mean 0.000
_refine_ls_structure_factor_coef Fsqd
_refine_ls_weighting_details 'w=1/[\s^2^(Fo^2^)+(0.0429P)^2^] where P=(Fo^2^+2Fc^2^)/3'
_refine_ls_weighting_scheme calc
_refine_ls_wR_factor_gt 0.0893
_refine_ls_wR_factor_ref 0.0933
_reflns_Friedel_coverage 0.967
_reflns_Friedel_fraction_full 1.000
_reflns_Friedel_fraction_max 0.991
_reflns_number_gt 30969
_reflns_number_total 36757
_reflns_threshold_expression 'I > 2\s(I)'
_cod_data_source_file ma6b01908_si_002.cif
_cod_data_source_block pm157_a
_cod_database_code 1544590
_shelx_space_group_comment
;
The symmetry employed for this shelxl refinement is uniquely defined
by the following loop, which should always be used as a source of
symmetry information in preference to the above space-group names.
They are only intended as comments.
;
_shelx_estimated_absorpt_t_max 0.944
_shelx_estimated_absorpt_t_min 0.775
_olex2_refinement_description
;
1. Twinned data refinement
 Scales: 0.980(6) 0.020(6)
2. Fixed Uiso
 At 1.2 times of:
  All C(H) groups, All C(H,H) groups, All N(H) groups
 At 1.5 times of:
  All C(H,H,H) groups
3.a Ternary CH refined with riding coordinates:
 N11(H11), N1(H1), N31(H31), C021(H021), C79(H79), C32(H32), C27(H27),
 C02M(H02M), N3(H3A), C78(H78), C1AA(H1AA), C04P(H04P)
3.b Secondary CH2 refined with riding coordinates:
 C26(H26A,H26B), C31(H31A,H31B), C01H(H01A,H01B), C82(H82A,H82B), C02I(H02F,
 H02G), C02J(H02I,H02J), C80(H80A,H80B), C02Z(H02O,H02P), C75(H75A,H75B),
 C81(H81A,H81B), C03U(H03A,H03B), C042(H04A,H04B), C28(H28A,H28B), C04F(H04D,
 H04E), C30(H30A,H30B), C29(H29A,H29B), C04Z(H04K,H04L), C058(H05A,H05B),
 C05C(H05D,H05E), C05F(H05F,H05G)
3.c Aromatic/amide H refined with riding coordinates:
 C11(H11A), C00T(H00T), C20(H20), C011(H011), C69(H69), C013(H013), C014(H014),
  C18(H18), C019(H019), C01E(H01E), C01G(H01G), C01I(H01I), C01K(H01K),
 C16(H16), C01M(H01M), C01N(H01N), C01O(H01O), C3(H3), C7(H7), C17(H17),
 C72(H72), C01W(H01W), C14(H14), C01Y(H01Y), C020(H020), C54(H54), C10(H10),
 C58(H58), C029(H029), C02A(H02A), C2(H2), C02C(H02C), C51(H51), C02H(H02H),
 C23(H23), C15(H15), C52(H52), C02W(H02W), C48(H48), C41(H41), C035(H035),
 C44(H44), C039(H039), C4(H4), C60(H60), C03D(H03H), C37(H37), C8(H8),
 C03H(H03I), C59(H59), C56(H56), C50(H50), C03M(H03M), C03O(H03O), C6(H6),
 C57(H57), C40(H40), C03X(H03X), C03Y(H03Y), C66(H66), C041(H041), C65(H65),
 C9(H9), C53(H53), C64(H64), C049(H049), C5(H5), C04B(H04C), C38(H38),
 C04G(H04G), C04H(H04H), C04I(H04M), C62(H62), C04N(H04N), C04O(H04O), C47(H47),
  C04S(H04S), C39(H39), C45(H45), C04W(H04W), C04Y(H04Y), C051(H051),
 C052(H052), C053(H053), C46(H46), C056(H056), C057(H057), C059(H059),
 C05A(H05Q), C05B(H05C), C63(H63), C05E(H05K), C05H(H05R), C05I(H05S),
 C05K(H05L), C05L(H05T), C05N(H05P), C05P(H05X)
3.d Idealised Me refined as rotating group:
 C71(H71A,H71B,H71C), C77(H77A,H77B,H77C), C02D(H02B,H02D,H02E), C33(H33A,H33B,
 H33C), C22(H22A,H22B,H22C), C02Y(H02K,H02L,H02N), C037(H03C,H03D,H03E),
 C34(H34A,H34B,H34C), C03Q(H03J,H03K,H03L), C76(H76A,H76B,H76C), C04X(H04F,H04I,
 H04J), C05G(H05H,H05I,H05J), C05M(H05M,H05N,H05O), C05O(H05U,H05V,H05W)
;
_shelx_shelxl_version_number 2014/7
_olex2_submission_special_instructions 'No special instructions were received'

loop_
_space_group_symop_operation_xyz
'x, y, z'
'-x, y+1/2, -z'

loop_
_atom_site_label
_atom_site_type_symbol
_atom_site_fract_x
_atom_site_fract_y
_atom_site_fract_z
_atom_site_U_iso_or_equiv
_atom_site_adp_type
_atom_site_occupancy
_atom_site_site_symmetry_order
_atom_site_calc_flag
_atom_site_refinement_flags_posn
Zn1 Zn 0.63480(4) 0.42516(2) 0.47748(2) 0.01317(10) Uani 1 1 d .
Zn11 Zn 0.73427(4) 0.38523(2) 0.59977(2) 0.01227(9) Uani 1 1 d .
Zn21 Zn 0.31121(4) 0.58824(2) 0.04025(2) 0.01337(10) Uani 1 1 d .
Zn2 Zn 0.23881(4) 0.66699(2) -0.02411(2) 0.01799(11) Uani 1 1 d .
Si4 Si 0.69209(10) 0.60387(3) 0.19538(5) 0.0135(2) Uani 1 1 d .
Si2 Si 0.43903(10) 0.27891(3) 0.60786(5) 0.0129(2) Uani 1 1 d .
Si1 Si 0.33899(10) 0.52148(3) 0.52757(5) 0.0142(2) Uani 1 1 d .
Si3 Si 0.46853(13) 0.66724(4) -0.19051(6) 0.0291(3) Uani 1 1 d .
O2 O 0.7271(2) 0.43978(8) 0.56467(13) 0.0149(6) Uani 1 1 d .
O21 O 0.7016(2) 0.37130(7) 0.50741(13) 0.0135(6) Uani 1 1 d .
O4 O 0.2714(2) 0.64435(8) 0.06209(13) 0.0155(6) Uani 1 1 d .
O1 O 0.4765(2) 0.44983(8) 0.48728(13) 0.0163(6) Uani 1 1 d .
O11 O 0.5974(2) 0.35198(8) 0.61884(13) 0.0163(6) Uani 1 1 d .
O31 O 0.4884(2) 0.58769(8) 0.08656(13) 0.0157(6) Uani 1 1 d .
O3 O 0.3635(3) 0.67745(8) -0.07488(14) 0.0214(6) Uani 1 1 d .
O41 O 0.2260(3) 0.60814(8) -0.04424(13) 0.0196(6) Uani 1 1 d .
C12 C 0.5733(3) 0.24852(11) 0.59081(19) 0.0141(8) Uani 1 1 d .
N21 N 0.9196(3) 0.35689(10) 0.62343(16) 0.0182(7) Uani 1 1 d .
N41 N 0.1869(3) 0.55880(10) 0.09409(16) 0.0185(7) Uani 1 1 d .
N11 N 0.7899(3) 0.40215(9) 0.69626(15) 0.0127(7) Uani 1 1 d .
H11 H 0.8287 0.4290 0.6972 0.015 Uiso 1 1 calc R
N2 N 0.7542(3) 0.45839(11) 0.42784(16) 0.0220(8) Uani 1 1 d .
N1 N 0.5536(3) 0.40670(9) 0.38309(15) 0.0139(7) Uani 1 1 d .
H1 H 0.5873 0.3796 0.3781 0.017 Uiso 1 1 calc R
C74 C 0.3809(4) 0.46068(11) 0.44262(19) 0.0142(8) Uani 1 1 d .
N31 N 0.3355(3) 0.52727(10) 0.01621(16) 0.0154(7) Uani 1 1 d .
H31 H 0.2656 0.5196 -0.0189 0.019 Uiso 1 1 calc R
C00P C 0.5664(4) 0.52824(11) 0.04786(19) 0.0153(8) Uani 1 1 d .
C49 C 0.3534(3) 0.49195(12) 0.60173(19) 0.0158(8) Uani 1 1 d .
C11 C 0.6630(4) 0.23484(12) 0.6412(2) 0.0202(9) Uani 1 1 d .
H11A H 0.6588 0.2435 0.6820 0.024 Uiso 1 1 calc R
C21 C 0.5115(4) 0.32259(12) 0.79013(19) 0.0185(9) Uani 1 1 d .
C00T C 0.8539(3) 0.58800(12) 0.31558(18) 0.0153(8) Uani 1 1 d .
H00T H 0.7814 0.5774 0.3275 0.018 Uiso 1 1 calc R
C68 C 0.3035(4) 0.49284(11) 0.45294(18) 0.0140(8) Uani 1 1 d .
C00V C 0.8453(3) 0.60186(11) 0.25406(19) 0.0142(8) Uani 1 1 d .
C20 C 0.4661(4) 0.30061(12) 0.73656(19) 0.0167(8) Uani 1 1 d .
H20 H 0.4147 0.2782 0.7393 0.020 Uiso 1 1 calc R
N4 N 0.0471(4) 0.68312(12) -0.06844(18) 0.0289(9) Uani 1 1 d .
C24 C 0.6110(4) 0.36761(11) 0.72726(19) 0.0148(8) Uani 1 1 d .
C00Z C 0.5767(3) 0.56038(12) 0.08989(19) 0.0145(8) Uani 1 1 d .
C010 C 0.7688(4) 0.50192(12) 0.10168(19) 0.0167(8) Uani 1 1 d .
C011 C 0.1270(4) 0.68606(12) 0.1358(2) 0.0208(9) Uani 1 1 d .
H011 H 0.0921 0.6628 0.1147 0.025 Uiso 1 1 calc R
C69 C 0.2069(3) 0.50524(12) 0.40443(18) 0.0144(8) Uani 1 1 d .
H69 H 0.1555 0.5267 0.4118 0.017 Uiso 1 1 calc R
C013 C 0.9656(4) 0.58949(12) 0.35880(19) 0.0188(8) Uani 1 1 d .
H013 H 0.9694 0.5803 0.4001 0.023 Uiso 1 1 calc R
C014 C 0.7137(4) 0.68837(12) 0.1959(2) 0.0184(9) Uani 1 1 d .
H014 H 0.7276 0.6858 0.2399 0.022 Uiso 1 1 calc R
C19 C 0.4935(3) 0.31034(11) 0.67865(18) 0.0131(8) Uani 1 1 d .
C016 C 0.6887(3) 0.65447(11) 0.15857(19) 0.0145(8) Uani 1 1 d .
C71 C 0.0855(4) 0.50375(12) 0.29251(19) 0.0182(9) Uani 1 1 d .
H71A H 0.0203 0.5176 0.3090 0.027 Uiso 1 1 calc GR
H71B H 0.0476 0.4819 0.2657 0.027 Uiso 1 1 calc GR
H71C H 0.1256 0.5222 0.2682 0.027 Uiso 1 1 calc GR
C18 C 0.2169(4) 0.25378(12) 0.6473(2) 0.0199(9) Uani 1 1 d .
H18 H 0.2108 0.2809 0.6579 0.024 Uiso 1 1 calc R
C019 C 0.7786(3) 0.53348(12) 0.14251(19) 0.0152(8) Uani 1 1 d .
H019 H 0.8509 0.5353 0.1750 0.018 Uiso 1 1 calc R
C70 C 0.1824(4) 0.48754(12) 0.34568(19) 0.0157(8) Uani 1 1 d .
C26 C 0.6771(4) 0.40603(12) 0.7240(2) 0.0161(8) Uani 1 1 d .
H26A H 0.6182 0.4250 0.6989 0.019 Uiso 1 1 calc R
H26B H 0.7024 0.4170 0.7666 0.019 Uiso 1 1 calc R
C01C C 0.6862(3) 0.56314(11) 0.13806(19) 0.0138(8) Uani 1 1 d .
C31 C 1.0970(4) 0.34555(14) 0.7175(2) 0.0280(10) Uani 1 1 d .
H31A H 1.0698 0.3180 0.7225 0.034 Uiso 1 1 calc R
H31B H 1.1596 0.3451 0.6905 0.034 Uiso 1 1 calc R
C01E C 0.4474(4) 0.54785(14) 0.2893(2) 0.0267(10) Uani 1 1 d .
H01E H 0.4291 0.5211 0.2976 0.032 Uiso 1 1 calc R
C25 C 0.5693(3) 0.34377(11) 0.67357(18) 0.0133(8) Uani 1 1 d .
C01G C 0.6690(4) 0.65985(12) 0.0939(2) 0.0198(9) Uani 1 1 d .
H01G H 0.6501 0.6375 0.0673 0.024 Uiso 1 1 calc R
C01H C 0.4557(4) 0.52440(13) -0.0050(2) 0.0197(9) Uani 1 1 d .
H01A H 0.4593 0.5455 -0.0359 0.024 Uiso 1 1 calc R
H01B H 0.4598 0.4986 -0.0259 0.024 Uiso 1 1 calc R
C01I C 0.5048(4) 0.62591(13) 0.26659(19) 0.0190(9) Uani 1 1 d .
H01I H 0.5237 0.6527 0.2591 0.023 Uiso 1 1 calc R
C01J C 0.2553(4) 0.69348(12) 0.14173(19) 0.0172(9) Uani 1 1 d .
C01K C 0.7185(4) 0.72560(13) 0.1700(2) 0.0214(9) Uani 1 1 d .
H01K H 0.7338 0.7482 0.1963 0.026 Uiso 1 1 calc R
C16 C 0.1292(4) 0.18855(12) 0.6387(2) 0.0185(9) Uani 1 1 d .
H16 H 0.0645 0.1707 0.6434 0.022 Uiso 1 1 calc R
C01M C 0.5352(4) 0.55665(13) 0.2537(2) 0.0206(9) Uani 1 1 d .
H01M H 0.5756 0.5355 0.2370 0.025 Uiso 1 1 calc R
C01N C 0.6608(4) 0.49996(12) 0.05453(19) 0.0162(8) Uani 1 1 d .
H01N H 0.6518 0.4785 0.0260 0.019 Uiso 1 1 calc R
C01O C 0.4158(4) 0.61734(14) 0.3026(2) 0.0247(10) Uani 1 1 d .
H01O H 0.3757 0.6382 0.3200 0.030 Uiso 1 1 calc R
C01P C 0.4064(5) 0.71185(13) -0.0904(2) 0.0262(10) Uani 1 1 d .
C55 C 0.2019(4) 0.55590(12) 0.52876(18) 0.0158(8) Uani 1 1 d .
C3 C 0.2491(4) 0.36450(13) 0.4852(2) 0.0220(9) Uani 1 1 d .
H3 H 0.2361 0.3923 0.4850 0.026 Uiso 1 1 calc R
C7 C 0.5835(4) 0.23521(13) 0.5317(2) 0.0220(9) Uani 1 1 d .
H7 H 0.5249 0.2440 0.4960 0.026 Uiso 1 1 calc R
C82 C 0.6400(4) 0.43754(15) 0.2275(2) 0.0275(10) Uani 1 1 d .
H82A H 0.6333 0.4228 0.1880 0.033 Uiso 1 1 calc R
H82B H 0.5930 0.4626 0.2183 0.033 Uiso 1 1 calc R
C17 C 0.1221(4) 0.22789(13) 0.6549(2) 0.0230(9) Uani 1 1 d .
H17 H 0.0530 0.2372 0.6712 0.028 Uiso 1 1 calc R
C72 C 0.2553(4) 0.45476(12) 0.33769(19) 0.0159(8) Uani 1 1 d .
H72 H 0.2387 0.4416 0.2986 0.019 Uiso 1 1 calc R
C01W C 0.3040(4) 0.72721(13) 0.1730(2) 0.0235(10) Uani 1 1 d .
H01W H 0.3913 0.7324 0.1786 0.028 Uiso 1 1 calc R
C14 C 0.3269(4) 0.20119(11) 0.6095(2) 0.0174(9) Uani 1 1 d .
H14 H 0.3973 0.1916 0.5947 0.021 Uiso 1 1 calc R
C01Y C 1.0721(4) 0.60438(12) 0.3417(2) 0.0201(9) Uani 1 1 d .
H01Y H 1.1489 0.6054 0.3714 0.024 Uiso 1 1 calc R
C61 C 0.4782(4) 0.55500(11) 0.5283(2) 0.0184(9) Uani 1 1 d .
C020 C 1.0675(4) 0.61761(12) 0.2822(2) 0.0190(9) Uani 1 1 d .
H020 H 1.1410 0.6276 0.2707 0.023 Uiso 1 1 calc R
C021 C 0.3255(4) 0.50425(12) 0.0714(2) 0.0177(9) Uani 1 1 d .
H021 H 0.3957 0.5121 0.1063 0.021 Uiso 1 1 calc R
C13 C 0.3206(4) 0.24113(12) 0.62463(18) 0.0153(8) Uani 1 1 d .
C79 C 0.5977(4) 0.43230(11) 0.33713(18) 0.0151(8) Uani 1 1 d .
H79 H 0.5483 0.4575 0.3327 0.018 Uiso 1 1 calc R
C54 C 0.3622(4) 0.51214(13) 0.6583(2) 0.0240(10) Uani 1 1 d .
H54 H 0.3610 0.5402 0.6581 0.029 Uiso 1 1 calc R
C77 C 0.7147(6) 0.50048(14) 0.4292(2) 0.0381(13) Uani 1 1 d .
H77A H 0.6281 0.5033 0.4060 0.057 Uiso 1 1 calc GR
H77B H 0.7700 0.5171 0.4099 0.057 Uiso 1 1 calc GR
H77C H 0.7201 0.5088 0.4724 0.057 Uiso 1 1 calc GR
C10 C 0.7578(4) 0.20914(13) 0.6338(2) 0.0245(10) Uani 1 1 d .
H10 H 0.8180 0.2006 0.6691 0.029 Uiso 1 1 calc R
C027 C 0.5664(3) 0.59557(12) 0.24149(18) 0.0151(8) Uani 1 1 d .
C58 C -0.0029(4) 0.60448(14) 0.5349(2) 0.0269(10) Uani 1 1 d .
H58 H -0.0726 0.6210 0.5367 0.032 Uiso 1 1 calc R
C029 C 0.3866(4) 0.57860(15) 0.3127(2) 0.0295(11) Uani 1 1 d .
H029 H 0.3242 0.5729 0.3360 0.035 Uiso 1 1 calc R
C02A C 0.6763(4) 0.69678(13) 0.0678(2) 0.0242(10) Uani 1 1 d .
H02A H 0.6645 0.6995 0.0239 0.029 Uiso 1 1 calc R
C2 C 0.3272(4) 0.34656(12) 0.5358(2) 0.0173(8) Uani 1 1 d .
H2 H 0.3675 0.3625 0.5697 0.021 Uiso 1 1 calc R
C02C C 0.0495(4) 0.71166(14) 0.1596(2) 0.0269(10) Uani 1 1 d .
H02C H -0.0372 0.7060 0.1554 0.032 Uiso 1 1 calc R
C02D C 0.8667(4) 0.47032(13) 0.1052(2) 0.0235(10) Uani 1 1 d .
H02B H 0.9188 0.4759 0.0748 0.035 Uiso 1 1 calc GR
H02D H 0.8257 0.4446 0.0961 0.035 Uiso 1 1 calc GR
H02E H 0.9193 0.4699 0.1472 0.035 Uiso 1 1 calc GR
C51 C 0.3592(4) 0.43091(14) 0.6605(2) 0.0264(10) Uani 1 1 d .
H51 H 0.3552 0.4028 0.6608 0.032 Uiso 1 1 calc R
C02F C 0.4660(5) 0.71288(14) -0.1428(2) 0.0298(11) Uani 1 1 d .
C32 C 0.9837(4) 0.37042(12) 0.6864(2) 0.0185(9) Uani 1 1 d .
H32 H 1.0166 0.3975 0.6809 0.022 Uiso 1 1 calc R
C02H C 0.7009(4) 0.73012(13) 0.1058(2) 0.0237(10) Uani 1 1 d .
H02H H 0.7057 0.7556 0.0881 0.028 Uiso 1 1 calc R
C02I C 0.1922(4) 0.44676(13) 0.1364(2) 0.0275(10) Uani 1 1 d .
H02F H 0.1849 0.4324 0.1749 0.033 Uiso 1 1 calc R
H02G H 0.1209 0.4389 0.1030 0.033 Uiso 1 1 calc R
C02J C 0.3329(4) 0.45947(13) 0.0611(2) 0.0260(10) Uani 1 1 d .
H02I H 0.2675 0.4517 0.0248 0.031 Uiso 1 1 calc R
H02J H 0.4156 0.4529 0.0516 0.031 Uiso 1 1 calc R
C80 C 0.5821(4) 0.41296(13) 0.27333(19) 0.0208(9) Uani 1 1 d .
H80A H 0.4916 0.4092 0.2558 0.025 Uiso 1 1 calc R
H80B H 0.6222 0.3865 0.2781 0.025 Uiso 1 1 calc R
C27 C 0.8876(4) 0.37515(11) 0.72859(18) 0.0159(8) Uani 1 1 d .
H27 H 0.8486 0.3488 0.7331 0.019 Uiso 1 1 calc R
C02M C 0.2013(4) 0.51475(12) 0.0896(2) 0.0171(8) Uani 1 1 d .
H02M H 0.1329 0.5055 0.0549 0.021 Uiso 1 1 calc R
C33 C 0.8914(4) 0.31393(12) 0.6207(2) 0.0252(10) Uani 1 1 d .
H33A H 0.8475 0.3070 0.6539 0.038 Uiso 1 1 calc GR
H33B H 0.9699 0.2989 0.6260 0.038 Uiso 1 1 calc GR
H33C H 0.8382 0.3075 0.5802 0.038 Uiso 1 1 calc GR
C02O C 0.5516(5) 0.62329(15) -0.1475(2) 0.0312(11) Uani 1 1 d .
C43 C 0.6599(4) 0.32189(11) 0.4244(2) 0.0196(9) Uani 1 1 d .
C23 C 0.5811(4) 0.35608(12) 0.78373(19) 0.0174(8) Uani 1 1 d .
H23 H 0.6100 0.3720 0.8195 0.021 Uiso 1 1 calc R
C15 C 0.2310(4) 0.17537(12) 0.6158(2) 0.0209(9) Uani 1 1 d .
H15 H 0.2355 0.1484 0.6043 0.025 Uiso 1 1 calc R
C52 C 0.3713(4) 0.45147(15) 0.7152(2) 0.0290(11) Uani 1 1 d .
H52 H 0.3786 0.4377 0.7535 0.035 Uiso 1 1 calc R
N3 N 0.2371(4) 0.72819(11) 0.00480(18) 0.0303(9) Uani 1 1 d .
H3A H 0.2286 0.7275 0.0493 0.036 Uiso 1 1 calc R
C22 C 0.4874(4) 0.31114(13) 0.85331(19) 0.0245(10) Uani 1 1 d .
H22A H 0.4032 0.3199 0.8567 0.037 Uiso 1 1 calc GR
H22B H 0.5498 0.3238 0.8860 0.037 Uiso 1 1 calc GR
H22C H 0.4934 0.2823 0.8582 0.037 Uiso 1 1 calc GR
C78 C 0.7361(4) 0.44214(13) 0.36301(19) 0.0189(9) Uani 1 1 d .
H78 H 0.7821 0.4164 0.3666 0.023 Uiso 1 1 calc R
C02W C 0.9551(4) 0.61633(12) 0.23853(19) 0.0170(8) Uani 1 1 d .
H02W H 0.9529 0.6255 0.1974 0.020 Uiso 1 1 calc R
C73 C 0.3516(4) 0.44044(12) 0.38464(19) 0.0159(8) Uani 1 1 d .
C02Y C 0.2295(4) 0.57443(13) 0.1575(2) 0.0207(9) Uani 1 1 d .
H02K H 0.3176 0.5673 0.1728 0.031 Uiso 1 1 calc GR
H02L H 0.1782 0.5631 0.1850 0.031 Uiso 1 1 calc GR
H02N H 0.2210 0.6033 0.1568 0.031 Uiso 1 1 calc GR
C02Z C 0.1877(4) 0.49174(13) 0.1476(2) 0.0233(9) Uani 1 1 d .
H02O H 0.1070 0.4987 0.1589 0.028 Uiso 1 1 calc R
H02P H 0.2562 0.4993 0.1827 0.028 Uiso 1 1 calc R
C75 C 0.4157(4) 0.40240(12) 0.3741(2) 0.0163(8) Uani 1 1 d .
H75A H 0.3963 0.3821 0.4032 0.020 Uiso 1 1 calc R
H75B H 0.3821 0.3931 0.3311 0.020 Uiso 1 1 calc R
C48 C 0.7708(4) 0.32990(13) 0.4056(2) 0.0251(10) Uani 1 1 d .
H48 H 0.8339 0.3448 0.4322 0.030 Uiso 1 1 calc R
C41 C 0.9192(4) 0.48339(13) 0.6430(2) 0.0236(10) Uani 1 1 d .
H41 H 0.9403 0.4679 0.6105 0.028 Uiso 1 1 calc R
C36 C 0.7943(4) 0.48971(12) 0.6442(2) 0.0206(9) Uani 1 1 d .
C035 C 0.2571(5) 0.52288(16) -0.1368(2) 0.0352(12) Uani 1 1 d .
H035 H 0.3316 0.5298 -0.1505 0.042 Uiso 1 1 calc R
C44 C 0.5690(5) 0.29978(14) 0.3848(2) 0.0337(12) Uani 1 1 d .
H44 H 0.4921 0.2937 0.3969 0.040 Uiso 1 1 calc R
C037 C 0.0552(4) 0.57036(13) 0.0717(2) 0.0221(9) Uani 1 1 d .
H03C H 0.0475 0.5992 0.0742 0.033 Uiso 1 1 calc GR
H03D H 0.0029 0.5577 0.0976 0.033 Uiso 1 1 calc GR
H03E H 0.0273 0.5619 0.0283 0.033 Uiso 1 1 calc GR
C038 C 0.3381(4) 0.66489(13) 0.11440(19) 0.0171(8) Uani 1 1 d .
C039 C 0.1010(5) 0.74589(14) 0.1900(2) 0.0295(11) Uani 1 1 d .
H039 H 0.0489 0.7639 0.2062 0.035 Uiso 1 1 calc R
C4 C 0.1900(4) 0.34174(14) 0.4349(2) 0.0273(10) Uani 1 1 d .
H4 H 0.1364 0.3539 0.4004 0.033 Uiso 1 1 calc R
C60 C 0.2096(4) 0.59650(13) 0.5217(2) 0.0264(10) Uani 1 1 d .
H60 H 0.2847 0.6079 0.5140 0.032 Uiso 1 1 calc R
C34 C 0.9953(4) 0.36659(16) 0.5765(2) 0.0294(11) Uani 1 1 d .
H34A H 0.9474 0.3602 0.5348 0.044 Uiso 1 1 calc GR
H34B H 1.0731 0.3511 0.5850 0.044 Uiso 1 1 calc GR
H34C H 1.0156 0.3949 0.5788 0.044 Uiso 1 1 calc GR
C03D C 0.6673(4) 0.59112(16) -0.0545(2) 0.0326(11) Uani 1 1 d .
H03H H 0.7013 0.5921 -0.0110 0.039 Uiso 1 1 calc R
C37 C 0.7666(5) 0.51248(16) 0.6925(2) 0.0375(12) Uani 1 1 d .
H37 H 0.6814 0.5166 0.6948 0.045 Uiso 1 1 calc R
C8 C 0.6788(4) 0.20911(15) 0.5244(2) 0.0306(11) Uani 1 1 d .
H8 H 0.6844 0.2004 0.4839 0.037 Uiso 1 1 calc R
C42 C 0.6322(4) 0.33696(12) 0.4854(2) 0.0178(9) Uani 1 1 d .
C03H C 0.2276(5) 0.75381(14) 0.1965(2) 0.0279(10) Uani 1 1 d .
H03I H 0.2623 0.7773 0.2169 0.033 Uiso 1 1 calc R
C59 C 0.1081(5) 0.62091(13) 0.5258(2) 0.0295(11) Uani 1 1 d .
H59 H 0.1154 0.6488 0.5224 0.035 Uiso 1 1 calc R
C56 C 0.0891(4) 0.54033(12) 0.5388(2) 0.0201(9) Uani 1 1 d .
H56 H 0.0819 0.5126 0.5439 0.024 Uiso 1 1 calc R
C81 C 0.7906(4) 0.46709(16) 0.3175(2) 0.0319(11) Uani 1 1 d .
H81A H 0.8805 0.4721 0.3349 0.038 Uiso 1 1 calc R
H81B H 0.7470 0.4929 0.3118 0.038 Uiso 1 1 calc R
C50 C 0.3525(4) 0.45086(13) 0.6042(2) 0.0227(9) Uani 1 1 d .
H50 H 0.3474 0.4361 0.5669 0.027 Uiso 1 1 calc R
C03M C 0.0795(4) 0.54179(14) -0.0955(2) 0.0273(10) Uani 1 1 d .
H03M H 0.0311 0.5618 -0.0812 0.033 Uiso 1 1 calc R
C35 C 0.6908(4) 0.47271(13) 0.5947(2) 0.0205(9) Uani 1 1 d .
C03O C 0.2265(5) 0.68747(16) -0.2553(2) 0.0369(12) Uani 1 1 d .
H03O H 0.2526 0.7134 -0.2418 0.044 Uiso 1 1 calc R
C6 C 0.2868(4) 0.28372(13) 0.4861(2) 0.0236(10) Uani 1 1 d .
H6 H 0.2988 0.2559 0.4860 0.028 Uiso 1 1 calc R
C03Q C 0.0489(5) 0.68818(16) -0.1354(2) 0.0356(12) Uani 1 1 d .
H03J H 0.1078 0.7093 -0.1402 0.053 Uiso 1 1 calc GR
H03K H -0.0353 0.6952 -0.1582 0.053 Uiso 1 1 calc GR
H03L H 0.0752 0.6634 -0.1520 0.053 Uiso 1 1 calc GR
C57 C -0.0125(4) 0.56438(13) 0.5414(2) 0.0246(10) Uani 1 1 d .
H57 H -0.0888 0.5531 0.5477 0.030 Uiso 1 1 calc R
C03T C 0.2395(5) 0.59384(14) -0.1018(2) 0.0269(10) Uani 1 1 d .
C03U C 0.7768(4) 0.44652(16) 0.2546(2) 0.0322(11) Uani 1 1 d .
H03A H 0.8110 0.4637 0.2256 0.039 Uiso 1 1 calc R
H03B H 0.8254 0.4216 0.2598 0.039 Uiso 1 1 calc R
C40 C 1.0147(5) 0.49928(16) 0.6884(2) 0.0352(12) Uani 1 1 d .
H40 H 1.0999 0.4941 0.6873 0.042 Uiso 1 1 calc R
C03W C 0.4000(5) 0.74756(14) -0.0564(2) 0.0307(11) Uani 1 1 d .
C03X C 0.5970(5) 0.62291(14) -0.0836(2) 0.0288(11) Uani 1 1 d .
H03X H 0.5799 0.6447 -0.0593 0.035 Uiso 1 1 calc R
C03Y C 0.2156(6) 0.48381(16) -0.1408(3) 0.0419(13) Uani 1 1 d .
H03Y H 0.2618 0.4641 -0.1573 0.050 Uiso 1 1 calc R
C66 C 0.5011(5) 0.56850(16) 0.4725(2) 0.0353(12) Uani 1 1 d .
H66 H 0.4572 0.5569 0.4349 0.042 Uiso 1 1 calc R
C040 C 0.3053(5) 0.65582(14) -0.2348(2) 0.0304(11) Uani 1 1 d .
C041 C 0.5750(5) 0.59023(18) -0.1813(2) 0.0415(13) Uani 1 1 d .
H041 H 0.5448 0.5898 -0.2251 0.050 Uiso 1 1 calc R
C042 C 0.3153(4) 0.43581(13) 0.1179(3) 0.0321(11) Uani 1 1 d .
H04A H 0.3155 0.4072 0.1084 0.039 Uiso 1 1 calc R
H04B H 0.3860 0.4412 0.1532 0.039 Uiso 1 1 calc R
C65 C 0.5867(5) 0.59857(16) 0.4696(3) 0.0421(14) Uani 1 1 d .
H65 H 0.5971 0.6081 0.4303 0.051 Uiso 1 1 calc R
C9 C 0.7645(4) 0.19597(14) 0.5751(2) 0.0275(10) Uani 1 1 d .
H9 H 0.8282 0.1779 0.5698 0.033 Uiso 1 1 calc R
C1 C 0.3477(4) 0.30590(12) 0.53795(19) 0.0161(8) Uani 1 1 d .
C53 C 0.3727(5) 0.49241(16) 0.7144(2) 0.0323(11) Uani 1 1 d .
H53 H 0.3809 0.5069 0.7521 0.039 Uiso 1 1 calc R
C64 C 0.6553(4) 0.61439(15) 0.5224(3) 0.0358(13) Uani 1 1 d .
H64 H 0.7143 0.6348 0.5203 0.043 Uiso 1 1 calc R
C049 C 0.1116(6) 0.68232(19) -0.2946(3) 0.0462(14) Uani 1 1 d .
H049 H 0.0596 0.7046 -0.3077 0.055 Uiso 1 1 calc R
C5 C 0.2097(4) 0.30144(14) 0.4355(2) 0.0291(11) Uani 1 1 d .
H5 H 0.1704 0.2858 0.4010 0.035 Uiso 1 1 calc R
C04B C 0.1076(6) 0.47356(17) -0.1208(3) 0.0501(16) Uani 1 1 d .
H04C H 0.0815 0.4467 -0.1221 0.060 Uiso 1 1 calc R
C38 C 0.8602(6) 0.52926(18) 0.7371(3) 0.0479(15) Uani 1 1 d .
H38 H 0.8392 0.5452 0.7691 0.057 Uiso 1 1 calc R
C28 C 0.9507(4) 0.38994(14) 0.7929(2) 0.0292(11) Uani 1 1 d .
H28A H 0.8887 0.3901 0.8201 0.035 Uiso 1 1 calc R
H28B H 0.9794 0.4175 0.7894 0.035 Uiso 1 1 calc R
C1AA C 0.0149(5) 0.72050(16) -0.0391(2) 0.0376(13) Uani 1 1 d .
H1AA H 0.0024 0.7131 0.0033 0.045 Uiso 1 1 calc R
C04F C -0.1081(6) 0.7410(2) -0.0723(3) 0.0536(18) Uani 1 1 d .
H04D H -0.0999 0.7495 -0.1145 0.064 Uiso 1 1 calc R
H04E H -0.1784 0.7219 -0.0768 0.064 Uiso 1 1 calc R
C04G C 0.6413(6) 0.55774(18) -0.1525(3) 0.0497(15) Uani 1 1 d .
H04G H 0.6546 0.5353 -0.1765 0.060 Uiso 1 1 calc R
C04H C 0.1484(6) 0.61344(19) -0.2958(3) 0.0534(17) Uani 1 1 d .
H04H H 0.1222 0.5876 -0.3100 0.064 Uiso 1 1 calc R
C04I C 0.5815(7) 0.4417(2) 0.8957(3) 0.063(2) Uani 1 1 d .
H04M H 0.5415 0.4591 0.8638 0.075 Uiso 1 1 calc R
C30 C 1.1571(5) 0.36259(17) 0.7812(2) 0.0397(13) Uani 1 1 d .
H30A H 1.2290 0.3458 0.8008 0.048 Uiso 1 1 calc R
H30B H 1.1892 0.3895 0.7759 0.048 Uiso 1 1 calc R
C62 C 0.5498(5) 0.57114(15) 0.5814(2) 0.0350(12) Uani 1 1 d .
H62 H 0.5389 0.5620 0.6209 0.042 Uiso 1 1 calc R
C29 C 1.0629(5) 0.36440(16) 0.8230(2) 0.0364(12) Uani 1 1 d .
H29A H 1.1030 0.3758 0.8638 0.044 Uiso 1 1 calc R
H29B H 1.0339 0.3373 0.8301 0.044 Uiso 1 1 calc R
C04M C 0.1891(5) 0.55197(14) -0.1127(2) 0.0302(11) Uani 1 1 d .
C04N C 0.4440(6) 0.78255(14) -0.0770(2) 0.0416(14) Uani 1 1 d .
H04N H 0.4365 0.8062 -0.0546 0.050 Uiso 1 1 calc R
C04O C 0.5096(6) 0.74928(16) -0.1607(2) 0.0413(14) Uani 1 1 d .
H04O H 0.5483 0.7499 -0.1958 0.050 Uiso 1 1 calc R
C04P C 0.1247(6) 0.74932(15) -0.0292(2) 0.0373(13) Uani 1 1 d .
H04P H 0.1399 0.7575 -0.0708 0.045 Uiso 1 1 calc R
C04Q C 0.5622(5) 0.67837(15) -0.2527(2) 0.0353(12) Uani 1 1 d .
C47 C 0.7925(5) 0.31657(15) 0.3485(2) 0.0359(12) Uani 1 1 d .
H47 H 0.8696 0.3222 0.3365 0.043 Uiso 1 1 calc R
C04S C 0.0369(5) 0.50249(17) -0.0986(3) 0.0422(14) Uani 1 1 d .
H04S H -0.0387 0.4958 -0.0859 0.051 Uiso 1 1 calc R
C76 C 0.8862(4) 0.45406(19) 0.4600(2) 0.0415(15) Uani 1 1 d .
H76A H 0.8954 0.4622 0.5036 0.062 Uiso 1 1 calc GR
H76B H 0.9394 0.4707 0.4395 0.062 Uiso 1 1 calc GR
H76C H 0.9118 0.4263 0.4583 0.062 Uiso 1 1 calc GR
C39 C 0.9853(5) 0.52261(17) 0.7349(3) 0.0436(14) Uani 1 1 d .
H39 H 1.0502 0.5341 0.7653 0.052 Uiso 1 1 calc R
C45 C 0.5899(7) 0.28656(17) 0.3280(3) 0.0507(16) Uani 1 1 d .
H45 H 0.5273 0.2715 0.3014 0.061 Uiso 1 1 calc R
C04W C 0.2635(6) 0.61891(17) -0.2560(3) 0.0453(14) Uani 1 1 d .
H04W H 0.3151 0.5965 -0.2430 0.054 Uiso 1 1 calc R
C04X C -0.0401(5) 0.65127(17) -0.0604(3) 0.0418(13) Uani 1 1 d .
H04F H -0.0078 0.6259 -0.0722 0.063 Uiso 1 1 calc GR
H04I H -0.1224 0.6564 -0.0870 0.063 Uiso 1 1 calc GR
H04J H -0.0482 0.6502 -0.0168 0.063 Uiso 1 1 calc GR
C04Y C 0.6879(5) 0.55815(17) -0.0887(3) 0.0406(13) Uani 1 1 d .
H04Y H 0.7334 0.5361 -0.0687 0.049 Uiso 1 1 calc R
C04Z C 0.3589(5) 0.74750(14) 0.0051(2) 0.0342(12) Uani 1 1 d .
H04K H 0.4241 0.7340 0.0362 0.041 Uiso 1 1 calc R
H04L H 0.3541 0.7752 0.0188 0.041 Uiso 1 1 calc R
C050 C 0.4986(6) 0.78482(16) -0.1289(3) 0.0494(16) Uani 1 1 d .
C051 C 0.7132(8) 0.4387(2) 0.9088(4) 0.080(3) Uani 1 1 d .
H051 H 0.7655 0.4542 0.8884 0.096 Uiso 1 1 calc R
C052 C 0.5087(6) 0.68609(19) -0.3137(3) 0.0524(17) Uani 1 1 d .
H052 H 0.4198 0.6858 -0.3261 0.063 Uiso 1 1 calc R
C053 C 0.0725(6) 0.6453(2) -0.3148(3) 0.0529(16) Uani 1 1 d .
H053 H -0.0069 0.6417 -0.3418 0.063 Uiso 1 1 calc R
C46 C 0.7005(7) 0.29506(17) 0.3097(3) 0.0515(17) Uani 1 1 d .
H46 H 0.7136 0.2862 0.2705 0.062 Uiso 1 1 calc R
C055 C 0.7629(7) 0.4085(2) 0.9581(4) 0.078(3) Uani 1 1 d .
C056 C 0.6911(6) 0.6776(2) -0.2378(3) 0.067(2) Uani 1 1 d .
H056 H 0.7314 0.6717 -0.1961 0.081 Uiso 1 1 calc R
C057 C 0.7649(7) 0.6852(2) -0.2815(3) 0.069(2) Uani 1 1 d .
H057 H 0.8538 0.6843 -0.2697 0.083 Uiso 1 1 calc R
C058 C 0.0945(8) 0.78640(17) 0.0053(3) 0.063(2) Uani 1 1 d .
H05A H 0.1623 0.8061 0.0068 0.076 Uiso 1 1 calc R
H05B H 0.0906 0.7794 0.0487 0.076 Uiso 1 1 calc R
C059 C 0.7075(6) 0.69408(16) -0.3420(3) 0.0478(16) Uani 1 1 d .
H059 H 0.7561 0.6999 -0.3722 0.057 Uiso 1 1 calc R
C05A C 1.0075(12) 0.2858(2) 0.2237(5) 0.097(4) Uani 1 1 d .
H05Q H 1.0209 0.2591 0.2373 0.117 Uiso 1 1 calc R
C05B C 0.5796(7) 0.6943(2) -0.3578(3) 0.061(2) Uani 1 1 d .
H05C H 0.5390 0.7001 -0.3994 0.073 Uiso 1 1 calc R
C05C C -0.1364(8) 0.7763(2) -0.0360(3) 0.078(3) Uani 1 1 d .
H05D H -0.2144 0.7891 -0.0584 0.093 Uiso 1 1 calc R
H05E H -0.1497 0.7677 0.0052 0.093 Uiso 1 1 calc R
C63 C 0.6387(5) 0.60076(16) 0.5784(3) 0.0471(15) Uani 1 1 d .
H63 H 0.6874 0.6113 0.6158 0.057 Uiso 1 1 calc R
C05E C 0.5093(9) 0.4198(2) 0.9281(4) 0.081(2) Uani 1 1 d .
H05K H 0.4208 0.4230 0.9185 0.097 Uiso 1 1 calc R
C05F C -0.0329(9) 0.8049(2) -0.0277(3) 0.079(3) Uani 1 1 d .
H05F H -0.0529 0.8275 -0.0027 0.095 Uiso 1 1 calc R
H05G H -0.0248 0.8152 -0.0690 0.095 Uiso 1 1 calc R
C05G C 0.5458(8) 0.82376(18) -0.1506(3) 0.071(2) Uani 1 1 d .
H05H H 0.5004 0.8296 -0.1930 0.106 Uiso 1 1 calc GR
H05I H 0.6357 0.8216 -0.1502 0.106 Uiso 1 1 calc GR
H05J H 0.5318 0.8451 -0.1226 0.106 Uiso 1 1 calc GR
C05H C 0.8906(13) 0.2976(3) 0.1929(6) 0.117(5) Uani 1 1 d .
H05R H 0.8253 0.2786 0.1839 0.141 Uiso 1 1 calc R
C05I C 1.0843(13) 0.3506(2) 0.2169(5) 0.102(4) Uani 1 1 d .
H05S H 1.1522 0.3687 0.2245 0.123 Uiso 1 1 calc R
C05J C 1.1054(10) 0.3123(3) 0.2349(5) 0.085(3) Uani 1 1 d .
C05K C 0.6763(11) 0.3891(2) 0.9855(4) 0.081(2) Uani 1 1 d .
H05L H 0.7092 0.3703 1.0168 0.097 Uiso 1 1 calc R
C05L C 0.8644(13) 0.3374(2) 0.1744(5) 0.141(6) Uani 1 1 d .
H05T H 0.7840 0.3467 0.1541 0.169 Uiso 1 1 calc R
C05M C 0.8994(11) 0.4029(3) 0.9710(5) 0.113(4) Uani 1 1 d .
H05M H 0.9210 0.3826 0.9431 0.170 Uiso 1 1 calc GR
H05N H 0.9281 0.3946 1.0143 0.170 Uiso 1 1 calc GR
H05O H 0.9402 0.4279 0.9641 0.170 Uiso 1 1 calc GR
C05N C 0.5621(10) 0.3934(3) 0.9742(6) 0.117(4) Uani 1 1 d .
H05P H 0.5110 0.3789 0.9966 0.141 Uiso 1 1 calc R
C05O C 1.2200(11) 0.3004(3) 0.2619(4) 0.101(3) Uani 1 1 d .
H05U H 1.2154 0.2839 0.2980 0.152 Uiso 1 1 calc GR
H05V H 1.2726 0.3236 0.2755 0.152 Uiso 1 1 calc GR
H05W H 1.2565 0.2851 0.2320 0.152 Uiso 1 1 calc GR
C05P C 0.9767(13) 0.3628(3) 0.1903(6) 0.116(5) Uani 1 1 d .
H05X H 0.9677 0.3900 0.1798 0.139 Uiso 1 1 calc R
H43 H 0.540(4) 0.3413(12) 0.4781(18) 0.010(10) Uiso 1 1 d .
H03N H 0.198(4) 0.6106(14) -0.140(2) 0.024(12) Uiso 1 1 d .
H03F H 0.407(4) 0.6804(13) 0.103(2) 0.018(11) Uiso 1 1 d .
H36A H 0.660(5) 0.4941(17) 0.565(2) 0.042(15) Uiso 1 1 d .
H03G H 0.381(4) 0.6429(12) 0.1495(18) 0.007(10) Uiso 1 1 d .
H42 H 0.658(4) 0.3173(14) 0.522(2) 0.020(12) Uiso 1 1 d .
H36B H 0.615(4) 0.4712(14) 0.616(2) 0.025(12) Uiso 1 1 d .
H03P H 0.332(7) 0.593(2) -0.115(3) 0.08(2) Uiso 1 1 d .

loop_
_atom_site_aniso_label
_atom_site_aniso_U_11
_atom_site_aniso_U_22
_atom_site_aniso_U_33
_atom_site_aniso_U_23
_atom_site_aniso_U_13
_atom_site_aniso_U_12
Zn1 0.0124(2) 0.0104(2) 0.0167(2) 0.00081(19) 0.00282(18) -0.00186(17)
Zn11 0.0117(2) 0.0095(2) 0.0158(2) 0.00001(18) 0.00349(17) -0.00011(17)
Zn21 0.0116(2) 0.0117(2) 0.0167(2) -0.00024(19) 0.00261(18) -0.00013(17)
Zn2 0.0222(2) 0.0141(2) 0.0162(2) 0.0013(2) 0.00042(19) 0.00207(19)
Si4 0.0106(5) 0.0126(5) 0.0177(6) -0.0011(4) 0.0038(4) 0.0001(4)
Si2 0.0125(5) 0.0096(5) 0.0169(6) -0.0003(4) 0.0034(4) -0.0011(4)
Si1 0.0146(5) 0.0106(5) 0.0175(6) -0.0011(4) 0.0036(4) -0.0004(4)
Si3 0.0406(7) 0.0284(7) 0.0185(6) -0.0011(6) 0.0070(6) -0.0163(6)
O2 0.0139(14) 0.0100(13) 0.0199(15) -0.0011(11) 0.0011(11) -0.0011(10)
O21 0.0130(13) 0.0090(13) 0.0182(15) -0.0002(11) 0.0029(11) -0.0022(10)
O4 0.0168(14) 0.0133(14) 0.0158(14) -0.0006(11) 0.0016(12) 0.0029(11)
O1 0.0151(14) 0.0136(14) 0.0191(15) -0.0008(11) 0.0014(12) 0.0033(11)
O11 0.0160(14) 0.0168(15) 0.0163(14) -0.0021(12) 0.0042(11) -0.0035(11)
O31 0.0121(13) 0.0114(13) 0.0230(15) -0.0032(12) 0.0019(11) 0.0007(11)
O3 0.0304(17) 0.0130(15) 0.0213(16) 0.0023(12) 0.0060(13) -0.0039(12)
O41 0.0245(16) 0.0156(15) 0.0168(15) -0.0020(12) -0.0003(12) -0.0017(12)
C12 0.0108(18) 0.0112(19) 0.021(2) -0.0010(16) 0.0057(16) -0.0040(14)
N21 0.0154(17) 0.0178(18) 0.0213(19) -0.0005(15) 0.0035(14) 0.0011(14)
N41 0.0160(17) 0.0181(18) 0.0208(19) 0.0007(15) 0.0025(14) 0.0012(14)
N11 0.0128(16) 0.0083(15) 0.0166(17) -0.0002(13) 0.0025(13) -0.0010(12)
N2 0.0239(19) 0.024(2) 0.0181(19) 0.0028(15) 0.0035(15) -0.0113(15)
N1 0.0147(17) 0.0102(16) 0.0183(18) 0.0035(13) 0.0071(14) 0.0008(13)
C74 0.0128(19) 0.0104(18) 0.020(2) 0.0019(16) 0.0050(16) -0.0045(15)
N31 0.0079(15) 0.0162(17) 0.0212(19) -0.0031(14) 0.0007(13) -0.0006(13)
C00P 0.016(2) 0.013(2) 0.018(2) 0.0011(16) 0.0066(16) -0.0013(15)
C49 0.0083(18) 0.020(2) 0.020(2) 0.0029(17) 0.0040(16) 0.0026(15)
C11 0.020(2) 0.017(2) 0.024(2) -0.0017(17) 0.0057(18) 0.0015(16)
C21 0.017(2) 0.019(2) 0.019(2) -0.0012(17) 0.0025(17) -0.0004(16)
C00T 0.0140(18) 0.0127(18) 0.019(2) 0.0019(17) 0.0034(15) 0.0011(16)
C68 0.0131(19) 0.0131(19) 0.016(2) -0.0005(16) 0.0029(16) -0.0037(15)
C00V 0.0108(18) 0.0118(18) 0.021(2) -0.0030(16) 0.0042(16) 0.0023(14)
C20 0.0143(19) 0.016(2) 0.019(2) 0.0030(17) 0.0024(16) -0.0013(16)
N4 0.024(2) 0.034(2) 0.026(2) 0.0083(18) 0.0002(17) 0.0088(17)
C24 0.0110(19) 0.0126(19) 0.021(2) -0.0017(16) 0.0033(16) 0.0003(15)
C00Z 0.0105(18) 0.016(2) 0.018(2) 0.0027(16) 0.0061(16) 0.0025(15)
C010 0.014(2) 0.016(2) 0.022(2) 0.0007(17) 0.0077(17) 0.0005(15)
C011 0.018(2) 0.014(2) 0.031(3) -0.0009(18) 0.0068(19) 0.0015(16)
C69 0.0101(18) 0.0139(19) 0.020(2) 0.0009(16) 0.0057(16) 0.0004(15)
C013 0.023(2) 0.0130(19) 0.018(2) 0.0003(17) -0.0010(16) 0.0034(17)
C014 0.016(2) 0.018(2) 0.022(2) -0.0014(17) 0.0055(17) 0.0045(16)
C19 0.0137(19) 0.0088(18) 0.017(2) -0.0019(15) 0.0037(16) -0.0007(14)
C016 0.0104(18) 0.0149(19) 0.019(2) -0.0014(16) 0.0042(16) 0.0003(14)
C71 0.015(2) 0.020(2) 0.020(2) -0.0030(17) 0.0053(17) -0.0013(16)
C18 0.020(2) 0.0066(18) 0.033(3) 0.0040(17) 0.0063(19) 0.0020(16)
C019 0.0071(18) 0.019(2) 0.019(2) -0.0002(17) 0.0010(15) 0.0000(15)
C70 0.0131(19) 0.017(2) 0.018(2) 0.0025(16) 0.0058(16) -0.0047(15)
C26 0.0132(19) 0.013(2) 0.023(2) -0.0045(17) 0.0047(17) -0.0039(15)
C01C 0.0104(18) 0.0130(19) 0.019(2) -0.0001(16) 0.0043(16) -0.0011(14)
C31 0.022(2) 0.025(2) 0.034(3) -0.002(2) -0.002(2) 0.0079(19)
C01E 0.018(2) 0.030(3) 0.032(3) 0.012(2) 0.007(2) 0.0002(18)
C25 0.0130(19) 0.0125(19) 0.015(2) 0.0026(16) 0.0032(16) 0.0008(15)
C01G 0.023(2) 0.014(2) 0.022(2) -0.0029(17) 0.0058(18) -0.0028(16)
C01H 0.017(2) 0.018(2) 0.025(2) -0.0079(18) 0.0072(18) -0.0028(16)
C01I 0.016(2) 0.023(2) 0.017(2) -0.0022(18) 0.0015(17) 0.0032(16)
C01J 0.020(2) 0.018(2) 0.013(2) 0.0056(16) 0.0013(17) 0.0034(16)
C01K 0.024(2) 0.014(2) 0.027(2) -0.0035(18) 0.0072(19) 0.0018(17)
C16 0.015(2) 0.015(2) 0.024(2) 0.0042(17) 0.0019(17) -0.0050(16)
C01M 0.013(2) 0.021(2) 0.028(2) 0.0025(18) 0.0051(18) 0.0009(16)
C01N 0.016(2) 0.013(2) 0.020(2) -0.0020(16) 0.0061(17) -0.0023(15)
C01O 0.011(2) 0.034(3) 0.029(3) -0.005(2) 0.0057(18) 0.0054(18)
C01P 0.042(3) 0.019(2) 0.016(2) 0.0044(18) 0.001(2) -0.006(2)
C55 0.016(2) 0.020(2) 0.013(2) 0.0002(16) 0.0042(16) 0.0036(16)
C3 0.017(2) 0.017(2) 0.033(3) 0.0092(19) 0.0070(19) -0.0001(16)
C7 0.022(2) 0.020(2) 0.025(2) -0.0033(18) 0.0065(19) 0.0011(17)
C82 0.030(3) 0.033(3) 0.021(2) 0.001(2) 0.008(2) -0.002(2)
C17 0.012(2) 0.023(2) 0.035(3) 0.004(2) 0.0071(18) 0.0023(17)
C72 0.0142(19) 0.015(2) 0.018(2) -0.0022(16) 0.0033(16) -0.0030(15)
C01W 0.025(2) 0.023(2) 0.022(2) -0.0033(19) 0.0040(19) 0.0003(18)
C14 0.016(2) 0.0106(19) 0.027(2) -0.0010(17) 0.0080(18) -0.0032(15)
C01Y 0.015(2) 0.017(2) 0.025(2) -0.0062(18) -0.0044(17) 0.0043(16)
C61 0.019(2) 0.0106(19) 0.025(2) 0.0000(17) 0.0020(17) 0.0003(16)
C020 0.013(2) 0.020(2) 0.026(2) -0.0060(18) 0.0064(17) -0.0004(16)
C021 0.0132(19) 0.014(2) 0.026(2) 0.0023(17) 0.0035(17) -0.0020(15)
C13 0.018(2) 0.013(2) 0.014(2) 0.0001(16) 0.0012(16) -0.0011(15)
C79 0.021(2) 0.0092(19) 0.016(2) 0.0009(15) 0.0045(16) -0.0041(15)
C54 0.030(2) 0.021(2) 0.024(2) 0.0007(19) 0.011(2) 0.0023(18)
C77 0.065(4) 0.018(2) 0.032(3) -0.003(2) 0.010(3) -0.020(2)
C10 0.019(2) 0.021(2) 0.033(3) 0.001(2) 0.0038(19) 0.0013(17)
C027 0.0122(18) 0.018(2) 0.014(2) 0.0014(16) 0.0009(15) 0.0014(15)
C58 0.024(2) 0.029(2) 0.030(3) 0.004(2) 0.010(2) 0.0141(19)
C029 0.017(2) 0.048(3) 0.025(2) 0.009(2) 0.0094(19) 0.003(2)
C02A 0.024(2) 0.026(2) 0.024(2) 0.0043(19) 0.0073(19) 0.0007(18)
C2 0.0133(19) 0.017(2) 0.021(2) 0.0000(17) 0.0013(17) 0.0006(16)
C02C 0.023(2) 0.025(2) 0.035(3) 0.005(2) 0.011(2) 0.0037(18)
C02D 0.020(2) 0.020(2) 0.030(3) -0.0028(19) 0.0038(19) 0.0093(17)
C51 0.028(2) 0.025(2) 0.029(3) 0.009(2) 0.012(2) 0.0070(19)
C02F 0.044(3) 0.025(2) 0.018(2) 0.0014(19) 0.000(2) -0.019(2)
C32 0.014(2) 0.014(2) 0.027(2) 0.0008(17) 0.0027(17) 0.0025(15)
C02H 0.024(2) 0.016(2) 0.034(3) 0.0052(19) 0.012(2) -0.0003(17)
C02I 0.024(2) 0.021(2) 0.036(3) 0.008(2) 0.005(2) -0.0001(18)
C02J 0.021(2) 0.017(2) 0.042(3) 0.001(2) 0.010(2) -0.0008(17)
C80 0.021(2) 0.026(2) 0.017(2) 0.0017(17) 0.0068(18) 0.0004(17)
C27 0.020(2) 0.0098(19) 0.017(2) 0.0025(15) -0.0001(16) 0.0010(15)
C02M 0.014(2) 0.013(2) 0.024(2) -0.0003(17) 0.0036(17) -0.0036(15)
C33 0.026(2) 0.014(2) 0.033(3) -0.0086(19) -0.001(2) 0.0075(17)
C02O 0.036(3) 0.035(3) 0.026(3) -0.004(2) 0.013(2) -0.016(2)
C43 0.032(2) 0.0074(19) 0.020(2) 0.0019(16) 0.0067(19) 0.0044(16)
C23 0.014(2) 0.019(2) 0.019(2) -0.0017(17) 0.0016(16) -0.0002(16)
C15 0.027(2) 0.0074(19) 0.030(2) -0.0030(17) 0.0112(19) -0.0048(16)
C52 0.022(2) 0.042(3) 0.024(2) 0.014(2) 0.0074(19) 0.010(2)
N3 0.058(3) 0.0164(19) 0.0153(19) 0.0022(15) 0.0050(18) 0.0077(18)
C22 0.036(3) 0.020(2) 0.018(2) 0.0000(18) 0.006(2) -0.0089(19)
C78 0.019(2) 0.021(2) 0.017(2) 0.0041(17) 0.0045(17) -0.0030(17)
C02W 0.018(2) 0.014(2) 0.018(2) -0.0022(16) 0.0016(17) 0.0017(16)
C73 0.018(2) 0.0143(19) 0.017(2) -0.0010(16) 0.0076(17) -0.0018(15)
C02Y 0.021(2) 0.020(2) 0.023(2) 0.0012(18) 0.0092(18) -0.0042(17)
C02Z 0.019(2) 0.023(2) 0.028(2) 0.0034(19) 0.0037(19) -0.0023(17)
C75 0.016(2) 0.0133(19) 0.020(2) -0.0039(16) 0.0043(17) -0.0021(15)
C48 0.030(2) 0.021(2) 0.025(2) 0.0026(19) 0.008(2) 0.0089(19)
C41 0.025(2) 0.020(2) 0.026(2) 0.0017(19) 0.0064(19) -0.0074(18)
C36 0.026(2) 0.011(2) 0.024(2) 0.0014(17) 0.0029(18) -0.0024(16)
C035 0.037(3) 0.040(3) 0.027(3) -0.006(2) 0.004(2) 0.002(2)
C44 0.050(3) 0.024(3) 0.028(3) -0.004(2) 0.009(2) -0.012(2)
C037 0.017(2) 0.018(2) 0.032(3) -0.0002(19) 0.0064(18) 0.0031(16)
C038 0.015(2) 0.020(2) 0.015(2) -0.0024(18) 0.0015(16) -0.0019(17)
C039 0.037(3) 0.026(3) 0.028(3) 0.002(2) 0.012(2) 0.013(2)
C4 0.018(2) 0.031(3) 0.029(3) 0.015(2) -0.0030(19) -0.0016(19)
C60 0.023(2) 0.020(2) 0.039(3) 0.006(2) 0.015(2) 0.0039(18)
C34 0.023(2) 0.041(3) 0.027(3) 0.004(2) 0.011(2) 0.005(2)
C03D 0.036(3) 0.037(3) 0.028(3) 0.002(2) 0.013(2) -0.007(2)
C37 0.034(3) 0.038(3) 0.038(3) -0.013(2) 0.001(2) 0.002(2)
C8 0.030(3) 0.035(3) 0.029(3) -0.009(2) 0.010(2) 0.005(2)
C42 0.021(2) 0.014(2) 0.019(2) -0.0018(17) 0.0047(18) -0.0043(16)
C03H 0.038(3) 0.022(2) 0.022(2) -0.0067(19) 0.000(2) 0.001(2)
C59 0.036(3) 0.015(2) 0.042(3) 0.005(2) 0.017(2) 0.0081(19)
C56 0.020(2) 0.014(2) 0.025(2) -0.0032(17) 0.0015(18) -0.0028(16)
C81 0.022(2) 0.045(3) 0.027(3) 0.012(2) 0.002(2) -0.013(2)
C50 0.025(2) 0.019(2) 0.025(2) -0.0016(19) 0.0076(19) 0.0005(18)
C03M 0.026(2) 0.026(2) 0.026(3) -0.008(2) -0.005(2) -0.0046(19)
C35 0.018(2) 0.016(2) 0.025(2) 0.0003(18) -0.0011(18) 0.0040(17)
C03O 0.053(3) 0.031(3) 0.027(3) -0.009(2) 0.007(2) -0.005(2)
C6 0.023(2) 0.021(2) 0.024(2) 0.0020(19) 0.0005(19) -0.0056(18)
C03Q 0.033(3) 0.044(3) 0.026(3) -0.001(2) -0.003(2) 0.013(2)
C57 0.021(2) 0.024(2) 0.029(3) -0.0009(19) 0.0051(19) 0.0024(18)
C03T 0.029(2) 0.026(3) 0.026(3) -0.003(2) 0.006(2) -0.003(2)
C03U 0.022(2) 0.050(3) 0.026(3) 0.010(2) 0.010(2) -0.005(2)
C40 0.031(3) 0.038(3) 0.034(3) 0.005(2) 0.001(2) -0.014(2)
C03W 0.051(3) 0.019(2) 0.019(2) -0.0004(19) 0.000(2) -0.012(2)
C03X 0.035(3) 0.025(3) 0.029(3) 0.000(2) 0.013(2) -0.009(2)
C03Y 0.057(4) 0.032(3) 0.033(3) -0.009(2) 0.002(3) 0.002(3)
C66 0.035(3) 0.043(3) 0.030(3) -0.003(2) 0.014(2) -0.020(2)
C040 0.046(3) 0.028(3) 0.017(2) -0.0043(19) 0.007(2) -0.014(2)
C041 0.051(3) 0.047(3) 0.028(3) -0.003(3) 0.012(2) -0.001(3)
C042 0.027(2) 0.015(2) 0.053(3) 0.010(2) 0.004(2) 0.0025(18)
C65 0.044(3) 0.042(3) 0.045(3) 0.005(3) 0.020(3) -0.019(2)
C9 0.021(2) 0.024(2) 0.039(3) -0.001(2) 0.011(2) 0.0077(18)
C1 0.0139(19) 0.017(2) 0.019(2) 0.0014(17) 0.0048(16) -0.0003(15)
C53 0.033(3) 0.042(3) 0.024(3) -0.003(2) 0.010(2) -0.001(2)
C64 0.017(2) 0.025(3) 0.063(4) 0.005(3) 0.003(2) -0.0076(19)
C049 0.052(4) 0.055(4) 0.030(3) -0.010(3) 0.005(3) -0.002(3)
C5 0.031(3) 0.031(3) 0.022(2) 0.003(2) -0.002(2) -0.009(2)
C04B 0.069(4) 0.030(3) 0.041(3) -0.007(3) -0.014(3) -0.012(3)
C38 0.052(4) 0.048(4) 0.038(3) -0.023(3) -0.003(3) -0.002(3)
C28 0.032(3) 0.028(3) 0.024(2) -0.005(2) -0.006(2) 0.006(2)
C1AA 0.052(3) 0.036(3) 0.029(3) 0.015(2) 0.018(2) 0.029(3)
C04F 0.057(4) 0.066(4) 0.043(3) 0.027(3) 0.019(3) 0.043(3)
C04G 0.066(4) 0.042(3) 0.049(4) -0.014(3) 0.029(3) 0.003(3)
C04H 0.066(4) 0.038(3) 0.048(4) -0.012(3) -0.008(3) -0.018(3)
C04I 0.054(4) 0.067(5) 0.061(4) -0.043(4) -0.004(3) 0.014(3)
C30 0.026(3) 0.041(3) 0.043(3) -0.007(3) -0.014(2) 0.010(2)
C62 0.043(3) 0.027(3) 0.033(3) -0.003(2) 0.004(2) -0.012(2)
C29 0.035(3) 0.038(3) 0.027(3) -0.005(2) -0.014(2) 0.009(2)
C04M 0.037(3) 0.030(3) 0.019(2) -0.009(2) -0.004(2) -0.001(2)
C04N 0.080(4) 0.016(2) 0.025(3) -0.006(2) 0.003(3) -0.013(3)
C04O 0.068(4) 0.035(3) 0.021(3) 0.002(2) 0.009(3) -0.025(3)
C04P 0.066(4) 0.024(3) 0.024(3) 0.008(2) 0.014(3) 0.022(2)
C04Q 0.056(3) 0.028(3) 0.024(3) -0.005(2) 0.013(2) -0.013(2)
C47 0.049(3) 0.031(3) 0.033(3) 0.004(2) 0.020(3) 0.013(2)
C04S 0.040(3) 0.040(3) 0.043(3) -0.009(3) -0.001(3) -0.019(3)
C76 0.025(3) 0.077(4) 0.021(3) 0.008(3) 0.000(2) -0.026(3)
C39 0.046(3) 0.047(3) 0.031(3) -0.007(3) -0.007(2) -0.021(3)
C45 0.083(5) 0.038(3) 0.031(3) -0.018(3) 0.012(3) -0.019(3)
C04W 0.064(4) 0.031(3) 0.035(3) -0.003(2) -0.001(3) -0.014(3)
C04X 0.022(3) 0.045(3) 0.056(4) 0.012(3) 0.001(2) 0.005(2)
C04Y 0.047(3) 0.041(3) 0.040(3) 0.005(3) 0.024(3) 0.006(3)
C04Z 0.062(4) 0.019(2) 0.019(2) -0.0015(19) 0.002(2) -0.009(2)
C050 0.085(5) 0.027(3) 0.031(3) 0.002(2) 0.000(3) -0.031(3)
C051 0.079(5) 0.085(6) 0.072(5) -0.063(5) 0.008(4) 0.003(4)
C052 0.073(4) 0.059(4) 0.032(3) 0.016(3) 0.025(3) 0.037(3)
C053 0.044(4) 0.072(5) 0.037(3) -0.018(3) -0.006(3) -0.014(3)
C46 0.094(5) 0.029(3) 0.040(3) -0.014(3) 0.031(3) -0.003(3)
C055 0.055(4) 0.082(5) 0.080(5) -0.065(5) -0.028(4) 0.047(4)
C056 0.057(4) 0.119(6) 0.027(3) -0.011(3) 0.008(3) -0.059(4)
C057 0.065(4) 0.107(6) 0.039(4) -0.019(4) 0.020(3) -0.061(4)
C058 0.122(6) 0.025(3) 0.051(4) 0.001(3) 0.038(4) 0.032(3)
C059 0.082(5) 0.029(3) 0.046(4) 0.002(3) 0.044(3) -0.003(3)
C05A 0.187(10) 0.033(4) 0.110(7) -0.033(4) 0.120(8) -0.051(6)
C05B 0.074(5) 0.082(5) 0.035(3) 0.032(3) 0.027(3) 0.040(4)
C05C 0.111(7) 0.067(5) 0.070(5) 0.037(4) 0.053(5) 0.064(5)
C63 0.044(3) 0.035(3) 0.053(4) -0.005(3) -0.011(3) -0.020(2)
C05E 0.094(6) 0.060(5) 0.082(6) -0.035(5) 0.003(5) 0.006(5)
C05F 0.136(8) 0.050(4) 0.064(5) 0.022(4) 0.047(5) 0.066(5)
C05G 0.131(7) 0.038(4) 0.043(4) 0.002(3) 0.016(4) -0.047(4)
C05H 0.174(11) 0.084(7) 0.136(10) -0.062(7) 0.133(10) -0.054(7)
C05I 0.188(11) 0.018(4) 0.133(9) -0.021(4) 0.109(9) -0.037(5)
C05J 0.098(7) 0.073(6) 0.104(7) -0.010(5) 0.067(6) 0.005(5)
C05K 0.126(8) 0.046(4) 0.082(6) -0.012(4) 0.045(6) -0.008(5)
C05L 0.308(16) 0.045(5) 0.122(8) -0.048(5) 0.170(10) -0.079(7)
C05M 0.159(11) 0.081(7) 0.105(8) -0.020(6) 0.042(7) 0.002(7)
C05N 0.091(7) 0.092(8) 0.150(10) -0.074(7) -0.020(7) 0.039(6)
C05O 0.145(10) 0.100(8) 0.065(6) -0.003(5) 0.035(6) -0.031(7)
C05P 0.187(12) 0.032(5) 0.162(11) -0.002(5) 0.115(10) 0.008(6)

loop_
_atom_type_symbol
_atom_type_description
_atom_type_scat_dispersion_real
_atom_type_scat_dispersion_imag
_atom_type_scat_source
C C 0.0033 0.0016 'International Tables Vol C Tables 4.2.6.8 and 6.1.1.4'
H H 0.0000 0.0000 'International Tables Vol C Tables 4.2.6.8 and 6.1.1.4'
N N 0.0061 0.0033 'International Tables Vol C Tables 4.2.6.8 and 6.1.1.4'
O O 0.0106 0.0060 'International Tables Vol C Tables 4.2.6.8 and 6.1.1.4'
Si Si 0.0817 0.0704 'International Tables Vol C Tables 4.2.6.8 and 6.1.1.4'
Zn Zn 0.2839 1.4301 'International Tables Vol C Tables 4.2.6.8 and 6.1.1.4'

loop_
_geom_angle_atom_site_label_1
_geom_angle_atom_site_label_2
_geom_angle_atom_site_label_3
_geom_angle
O2 Zn1 Zn11 41.32(7)
O2 Zn1 N2 96.59(12)
O2 Zn1 N1 174.22(11)
O21 Zn1 Zn11 42.58(8)
O21 Zn1 O2 80.63(11)
O21 Zn1 N2 114.61(13)
O21 Zn1 N1 95.76(12)
O1 Zn1 Zn11 104.90(8)
O1 Zn1 O2 94.00(11)
O1 Zn1 O21 127.75(11)
O1 Zn1 N2 117.64(13)
O1 Zn1 N1 91.78(12)
N2 Zn1 Zn11 122.49(10)
N2 Zn1 N1 80.76(13)
N1 Zn1 Zn11 136.53(9)
O2 Zn11 Zn1 42.28(8)
O2 Zn11 O21 81.07(11)
O2 Zn11 N21 117.11(12)
O2 Zn11 N11 96.58(12)
O21 Zn11 Zn1 42.08(7)
O21 Zn11 N21 95.69(12)
O21 Zn11 N11 173.41(11)
O11 Zn11 Zn1 107.14(8)
O11 Zn11 O2 129.43(11)
O11 Zn11 O21 95.34(11)
O11 Zn11 N21 113.46(12)
O11 Zn11 N11 90.90(12)
N21 Zn11 Zn1 123.58(9)
N11 Zn11 Zn1 137.37(9)
N11 Zn11 N21 79.85(12)
O4 Zn21 Zn2 40.72(8)
O4 Zn21 N41 96.37(12)
O4 Zn21 N31 174.71(12)
O31 Zn21 Zn2 112.20(8)
O31 Zn21 O4 96.93(11)
O31 Zn21 O41 133.66(12)
O31 Zn21 N41 111.09(12)
O31 Zn21 N31 87.76(12)
O41 Zn21 Zn2 41.62(8)
O41 Zn21 O4 79.87(11)
O41 Zn21 N41 115.22(12)
O41 Zn21 N31 98.67(12)
N41 Zn21 Zn2 120.92(9)
N31 Zn21 Zn2 139.12(9)
N31 Zn21 N41 79.60(13)
O4 Zn2 Zn21 41.26(8)
O4 Zn2 O41 79.78(11)
O4 Zn2 N4 118.93(13)
O4 Zn2 N3 95.68(13)
O3 Zn2 Zn21 106.14(9)
O3 Zn2 O4 126.64(12)
O3 Zn2 O41 94.44(12)
O3 Zn2 N4 114.43(14)
O3 Zn2 N3 92.45(14)
O41 Zn2 Zn21 40.99(8)
O41 Zn2 N4 97.50(14)
O41 Zn2 N3 173.09(14)
N4 Zn2 Zn21 123.95(11)
N3 Zn2 Zn21 135.84(10)
N3 Zn2 N4 80.06(16)
C016 Si4 C00V 105.13(17)
C01C Si4 C00V 109.74(17)
C01C Si4 C016 112.77(18)
C01C Si4 C027 109.00(18)
C027 Si4 C00V 105.48(18)
C027 Si4 C016 114.34(17)
C12 Si2 C13 104.89(17)
C12 Si2 C1 113.82(18)
C19 Si2 C12 110.24(17)
C19 Si2 C13 109.39(18)
C19 Si2 C1 115.13(18)
C1 Si2 C13 102.49(18)
C49 Si1 C55 103.83(17)
C49 Si1 C61 112.64(18)
C68 Si1 C49 116.48(18)
C68 Si1 C55 107.87(18)
C68 Si1 C61 109.79(18)
C61 Si1 C55 105.34(18)
C02F Si3 C02O 115.5(2)
C02F Si3 C040 109.7(2)
C02F Si3 C04Q 108.1(2)
C02O Si3 C04Q 104.0(2)
C040 Si3 C02O 113.7(2)
C040 Si3 C04Q 105.0(2)
Zn11 O2 Zn1 96.40(11)
C35 O2 Zn1 120.4(2)
C35 O2 Zn11 123.3(3)
Zn1 O21 Zn11 95.34(11)
C42 O21 Zn1 119.8(2)
C42 O21 Zn11 120.1(2)
Zn2 O4 Zn21 98.02(12)
C038 O4 Zn21 123.7(2)
C038 O4 Zn2 122.9(2)
C74 O1 Zn1 127.6(2)
C25 O11 Zn11 129.3(2)
C00Z O31 Zn21 130.8(2)
C01P O3 Zn2 128.9(3)
Zn21 O41 Zn2 97.39(12)
C03T O41 Zn21 127.4(3)
C03T O41 Zn2 121.5(3)
C11 C12 Si2 117.9(3)
C11 C12 C7 116.9(4)
C7 C12 Si2 124.8(3)
C32 N21 Zn11 108.6(2)
C33 N21 Zn11 104.1(2)
C33 N21 C32 113.2(3)
C34 N21 Zn11 110.8(3)
C34 N21 C32 110.8(3)
C34 N21 C33 109.2(4)
C02M N41 Zn21 109.1(2)
C02Y N41 Zn21 103.6(2)
C02Y N41 C02M 113.7(3)
C02Y N41 C037 108.5(3)
C037 N41 Zn21 111.4(3)
C037 N41 C02M 110.4(3)
Zn11 N11 H11 107.1
C26 N11 Zn11 109.6(2)
C26 N11 H11 107.1
C27 N11 Zn11 109.8(2)
C27 N11 H11 107.1
C27 N11 C26 115.8(3)
C77 N2 Zn1 106.2(3)
C77 N2 C78 112.7(4)
C78 N2 Zn1 108.1(2)
C76 N2 Zn1 109.5(3)
C76 N2 C77 110.1(4)
C76 N2 C78 110.1(4)
Zn1 N1 H1 106.3
C79 N1 Zn1 110.8(2)
C79 N1 H1 106.3
C75 N1 Zn1 111.1(2)
C75 N1 H1 106.3
C75 N1 C79 115.3(3)
O1 C74 C68 119.7(3)
O1 C74 C73 121.8(4)
C68 C74 C73 118.6(4)
Zn21 N31 H31 108.9
C01H N31 Zn21 107.5(2)
C01H N31 H31 108.9
C021 N31 Zn21 105.8(2)
C021 N31 H31 108.9
C021 N31 C01H 116.5(3)
C00Z C00P C01H 121.0(3)
C01N C00P C00Z 120.1(4)
C01N C00P C01H 118.9(4)
C54 C49 Si1 119.0(3)
C50 C49 Si1 124.1(3)
C50 C49 C54 116.9(4)
C12 C11 H11A 118.9
C10 C11 C12 122.2(4)
C10 C11 H11A 118.9
C20 C21 C22 122.6(4)
C23 C21 C20 117.2(4)
C23 C21 C22 120.2(4)
C00V C00T H00T 119.4
C013 C00T H00T 119.4
C013 C00T C00V 121.3(4)
C74 C68 Si1 120.8(3)
C69 C68 Si1 119.9(3)
C69 C68 C74 119.1(4)
C00T C00V Si4 122.6(3)
C02W C00V Si4 120.1(3)
C02W C00V C00T 117.1(4)
C21 C20 H20 118.9
C21 C20 C19 122.3(4)
C19 C20 H20 118.9
C03Q N4 Zn2 105.3(3)
C03Q N4 C1AA 112.4(4)
C1AA N4 Zn2 107.9(3)
C04X N4 Zn2 110.3(3)
C04X N4 C03Q 110.0(4)
C04X N4 C1AA 110.8(4)
C25 C24 C26 121.9(4)
C23 C24 C26 119.1(4)
C23 C24 C25 118.8(4)
O31 C00Z C00P 122.6(3)
O31 C00Z C01C 118.9(3)
C00P C00Z C01C 118.4(3)
C019 C010 C01N 117.2(4)
C019 C010 C02D 123.8(4)
C01N C010 C02D 119.0(4)
C01J C011 H011 119.1
C02C C011 H011 119.1
C02C C011 C01J 121.8(4)
C68 C69 H69 118.5
C70 C69 C68 123.0(4)
C70 C69 H69 118.5
C00T C013 H013 120.1
C00T C013 C01Y 119.8(4)
C01Y C013 H013 120.1
C016 C014 H014 119.3
C01K C014 H014 119.3
C01K C014 C016 121.5(4)
C20 C19 Si2 121.8(3)
C20 C19 C25 119.6(4)
C25 C19 Si2 118.5(3)
C014 C016 Si4 120.4(3)
C01G C016 Si4 122.4(3)
C01G C016 C014 117.1(4)
H71A C71 H71B 109.5
H71A C71 H71C 109.5
H71B C71 H71C 109.5
C70 C71 H71A 109.5
C70 C71 H71B 109.5
C70 C71 H71C 109.5
C17 C18 H18 119.1
C17 C18 C13 121.8(4)
C13 C18 H18 119.1
C010 C019 H019 118.5
C010 C019 C01C 123.0(4)
C01C C019 H019 118.5
C69 C70 C71 122.0(4)
C69 C70 C72 116.8(4)
C72 C70 C71 121.2(4)
N11 C26 C24 113.0(3)
N11 C26 H26A 109.0
N11 C26 H26B 109.0
C24 C26 H26A 109.0
C24 C26 H26B 109.0
H26A C26 H26B 107.8
C00Z C01C Si4 117.3(3)
C019 C01C Si4 123.7(3)
C019 C01C C00Z 118.8(4)
H31A C31 H31B 108.1
C32 C31 H31A 109.5
C32 C31 H31B 109.5
C30 C31 H31A 109.5
C30 C31 H31B 109.5
C30 C31 C32 110.8(4)
C01M C01E H01E 120.5
C029 C01E H01E 120.5
C029 C01E C01M 119.0(4)
O11 C25 C24 122.4(3)
O11 C25 C19 118.9(3)
C19 C25 C24 118.6(3)
C016 C01G H01G 119.1
C02A C01G C016 121.8(4)
C02A C01G H01G 119.1
N31 C01H C00P 111.9(3)
N31 C01H H01A 109.2
N31 C01H H01B 109.2
C00P C01H H01A 109.2
C00P C01H H01B 109.2
H01A C01H H01B 107.9
C01O C01I H01I 119.5
C027 C01I H01I 119.5
C027 C01I C01O 120.9(4)
C011 C01J C038 120.6(4)
C01W C01J C011 118.0(4)
C01W C01J C038 121.4(4)
C014 C01K H01K 119.8
C014 C01K C02H 120.4(4)
C02H C01K H01K 119.8
C17 C16 H16 120.2
C15 C16 H16 120.2
C15 C16 C17 119.7(4)
C01E C01M H01M 118.9
C01E C01M C027 122.1(4)
C027 C01M H01M 118.9
C00P C01N C010 122.5(4)
C00P C01N H01N 118.8
C010 C01N H01N 118.8
C01I C01O H01O 120.1
C029 C01O C01I 119.8(4)
C029 C01O H01O 120.1
O3 C01P C02F 118.0(4)
O3 C01P C03W 123.4(4)
C03W C01P C02F 118.5(4)
C60 C55 Si1 122.7(3)
C60 C55 C56 117.8(4)
C56 C55 Si1 119.5(3)
C2 C3 H3 120.0
C2 C3 C4 120.0(4)
C4 C3 H3 120.0
C12 C7 H7 119.6
C8 C7 C12 120.7(4)
C8 C7 H7 119.6
H82A C82 H82B 108.1
C80 C82 H82A 109.5
C80 C82 H82B 109.5
C03U C82 H82A 109.5
C03U C82 H82B 109.5
C03U C82 C80 110.7(4)
C18 C17 H17 120.2
C16 C17 C18 119.5(4)
C16 C17 H17 120.2
C70 C72 H72 118.6
C70 C72 C73 122.9(4)
C73 C72 H72 118.6
C01J C01W H01W 119.4
C01J C01W C03H 121.3(4)
C03H C01W H01W 119.4
C13 C14 H14 119.7
C15 C14 H14 119.7
C15 C14 C13 120.6(4)
C013 C01Y H01Y 119.8
C020 C01Y C013 120.5(4)
C020 C01Y H01Y 119.8
C66 C61 Si1 118.9(3)
C62 C61 Si1 124.1(4)
C62 C61 C66 116.5(4)
C01Y C020 H020 120.0
C01Y C020 C02W 120.0(4)
C02W C020 H020 120.0
N31 C021 H021 108.5
N31 C021 C02J 112.9(4)
N31 C021 C02M 108.2(3)
C02J C021 H021 108.5
C02M C021 H021 108.5
C02M C021 C02J 110.1(3)
C18 C13 Si2 119.7(3)
C18 C13 C14 117.7(4)
C14 C13 Si2 122.3(3)
N1 C79 H79 108.6
N1 C79 C80 112.6(3)
N1 C79 C78 107.8(3)
C80 C79 H79 108.6
C80 C79 C78 110.4(3)
C78 C79 H79 108.6
C49 C54 H54 119.0
C53 C54 C49 122.1(4)
C53 C54 H54 119.0
N2 C77 H77A 109.5
N2 C77 H77B 109.5
N2 C77 H77C 109.5
H77A C77 H77B 109.5
H77A C77 H77C 109.5
H77B C77 H77C 109.5
C11 C10 H10 120.2
C9 C10 C11 119.7(4)
C9 C10 H10 120.2
C01I C027 Si4 124.2(3)
C01I C027 C01M 117.4(4)
C01M C027 Si4 118.3(3)
C59 C58 H58 120.0
C57 C58 H58 120.0
C57 C58 C59 120.0(4)
C01E C029 H029 119.7
C01O C029 C01E 120.6(4)
C01O C029 H029 119.7
C01G C02A H02A 119.9
C01G C02A C02H 120.1(4)
C02H C02A H02A 119.9
C3 C2 H2 119.2
C3 C2 C1 121.7(4)
C1 C2 H2 119.2
C011 C02C H02C 120.6
C011 C02C C039 118.8(4)
C039 C02C H02C 120.6
C010 C02D H02B 109.5
C010 C02D H02D 109.5
C010 C02D H02E 109.5
H02B C02D H02D 109.5
H02B C02D H02E 109.5
H02D C02D H02E 109.5
C52 C51 H51 119.7
C52 C51 C50 120.6(4)
C50 C51 H51 119.7
C01P C02F Si3 119.4(3)
C04O C02F Si3 121.6(4)
C04O C02F C01P 118.7(4)
N21 C32 C31 115.3(3)
N21 C32 H32 106.3
N21 C32 C27 110.0(3)
C31 C32 H32 106.3
C31 C32 C27 111.9(4)
C27 C32 H32 106.3
C01K C02H C02A 119.1(4)
C01K C02H H02H 120.5
C02A C02H H02H 120.5
H02F C02I H02G 108.2
C02Z C02I H02F 109.7
C02Z C02I H02G 109.7
C042 C02I H02F 109.7
C042 C02I H02G 109.7
C042 C02I C02Z 109.9(4)
C021 C02J H02I 109.2
C021 C02J H02J 109.2
H02I C02J H02J 107.9
C042 C02J C021 112.2(4)
C042 C02J H02I 109.2
C042 C02J H02J 109.2
C82 C80 H80A 109.1
C82 C80 H80B 109.1
C79 C80 C82 112.7(4)
C79 C80 H80A 109.1
C79 C80 H80B 109.1
H80A C80 H80B 107.8
N11 C27 C32 106.8(3)
N11 C27 H27 108.7
N11 C27 C28 112.9(3)
C32 C27 H27 108.7
C28 C27 C32 110.9(3)
C28 C27 H27 108.7
N41 C02M C021 110.9(3)
N41 C02M H02M 106.8
N41 C02M C02Z 114.9(3)
C021 C02M H02M 106.8
C021 C02M C02Z 110.0(3)
C02Z C02M H02M 106.8
N21 C33 H33A 109.5
N21 C33 H33B 109.5
N21 C33 H33C 109.5
H33A C33 H33B 109.5
H33A C33 H33C 109.5
H33B C33 H33C 109.5
C03X C02O Si3 123.2(4)
C041 C02O Si3 119.1(4)
C041 C02O C03X 117.6(5)
C48 C43 C44 118.2(4)
C48 C43 C42 122.7(4)
C44 C43 C42 119.0(4)
C21 C23 C24 123.3(4)
C21 C23 H23 118.4
C24 C23 H23 118.4
C16 C15 C14 120.6(4)
C16 C15 H15 119.7
C14 C15 H15 119.7
C51 C52 H52 120.2
C51 C52 C53 119.6(4)
C53 C52 H52 120.2
Zn2 N3 H3A 105.7
C04P N3 Zn2 111.7(3)
C04P N3 H3A 105.7
C04Z N3 Zn2 111.2(3)
C04Z N3 H3A 105.7
C04Z N3 C04P 116.0(4)
C21 C22 H22A 109.5
C21 C22 H22B 109.5
C21 C22 H22C 109.5
H22A C22 H22B 109.5
H22A C22 H22C 109.5
H22B C22 H22C 109.5
N2 C78 C79 111.0(3)
N2 C78 H78 106.2
N2 C78 C81 115.3(4)
C79 C78 H78 106.2
C81 C78 C79 111.4(3)
C81 C78 H78 106.2
C00V C02W H02W 119.3
C020 C02W C00V 121.3(4)
C020 C02W H02W 119.3
C74 C73 C75 121.5(4)
C72 C73 C74 119.3(4)
C72 C73 C75 119.0(4)
N41 C02Y H02K 109.5
N41 C02Y H02L 109.5
N41 C02Y H02N 109.5
H02K C02Y H02L 109.5
H02K C02Y H02N 109.5
H02L C02Y H02N 109.5
C02I C02Z H02O 109.4
C02I C02Z H02P 109.4
C02M C02Z C02I 111.0(4)
C02M C02Z H02O 109.4
C02M C02Z H02P 109.4
H02O C02Z H02P 108.0
N1 C75 C73 112.7(3)
N1 C75 H75A 109.1
N1 C75 H75B 109.1
C73 C75 H75A 109.1
C73 C75 H75B 109.1
H75A C75 H75B 107.8
C43 C48 H48 119.2
C43 C48 C47 121.6(5)
C47 C48 H48 119.2
C36 C41 H41 119.3
C40 C41 H41 119.3
C40 C41 C36 121.4(5)
C41 C36 C35 121.4(4)
C37 C36 C41 117.9(4)
C37 C36 C35 120.7(4)
C03Y C035 H035 120.0
C03Y C035 C04M 120.0(5)
C04M C035 H035 120.0
C43 C44 H44 119.8
C45 C44 C43 120.4(5)
C45 C44 H44 119.8
N41 C037 H03C 109.5
N41 C037 H03D 109.5
N41 C037 H03E 109.5
H03C C037 H03D 109.5
H03C C037 H03E 109.5
H03D C037 H03E 109.5
O4 C038 C01J 112.6(3)
O4 C038 H03F 110(3)
O4 C038 H03G 108(2)
C01J C038 H03F 108(3)
C01J C038 H03G 111(2)
H03F C038 H03G 108(3)
C02C C039 H039 119.8
C03H C039 C02C 120.3(4)
C03H C039 H039 119.8
C3 C4 H4 120.2
C5 C4 C3 119.6(4)
C5 C4 H4 120.2
C55 C60 H60 119.6
C55 C60 C59 120.7(4)
C59 C60 H60 119.6
N21 C34 H34A 109.5
N21 C34 H34B 109.5
N21 C34 H34C 109.5
H34A C34 H34B 109.5
H34A C34 H34C 109.5
H34B C34 H34C 109.5
C03X C03D H03H 119.8
C04Y C03D H03H 119.8
C04Y C03D C03X 120.3(5)
C36 C37 H37 119.2
C38 C37 C36 121.5(5)
C38 C37 H37 119.2
C7 C8 H8 119.7
C9 C8 C7 120.7(4)
C9 C8 H8 119.7
O21 C42 C43 112.8(3)
O21 C42 H43 113(2)
O21 C42 H42 103(2)
C43 C42 H43 106(2)
C43 C42 H42 113(2)
H43 C42 H42 109(3)
C01W C03H H03I 120.2
C039 C03H C01W 119.7(4)
C039 C03H H03I 120.2
C58 C59 C60 120.0(4)
C58 C59 H59 120.0
C60 C59 H59 120.0
C55 C56 H56 119.2
C57 C56 C55 121.5(4)
C57 C56 H56 119.2
C78 C81 H81A 109.4
C78 C81 H81B 109.4
C78 C81 C03U 111.2(4)
H81A C81 H81B 108.0
C03U C81 H81A 109.4
C03U C81 H81B 109.4
C49 C50 C51 121.1(4)
C49 C50 H50 119.4
C51 C50 H50 119.4
C04M C03M H03M 119.2
C04M C03M C04S 121.6(5)
C04S C03M H03M 119.2
O2 C35 C36 113.7(3)
O2 C35 H36A 112(3)
O2 C35 H36B 120(3)
C36 C35 H36A 107(3)
C36 C35 H36B 104(3)
H36A C35 H36B 97(4)
C040 C03O H03O 119.1
C049 C03O H03O 119.1
C049 C03O C040 121.8(5)
C1 C6 H6 119.1
C5 C6 H6 119.1
C5 C6 C1 121.7(4)
N4 C03Q H03J 109.5
N4 C03Q H03K 109.5
N4 C03Q H03L 109.5
H03J C03Q H03K 109.5
H03J C03Q H03L 109.5
H03K C03Q H03L 109.5
C58 C57 C56 119.9(4)
C58 C57 H57 120.1
C56 C57 H57 120.1
O41 C03T C04M 111.4(4)
O41 C03T H03N 116(3)
O41 C03T H03P 121(4)
C04M C03T H03N 107(3)
C04M C03T H03P 105(4)
H03N C03T H03P 93(4)
C82 C03U C81 110.7(4)
C82 C03U H03A 109.5
C82 C03U H03B 109.5
C81 C03U H03A 109.5
C81 C03U H03B 109.5
H03A C03U H03B 108.1
C41 C40 H40 120.1
C39 C40 C41 119.9(5)
C39 C40 H40 120.1
C01P C03W C04Z 121.5(4)
C04N C03W C01P 119.6(4)
C04N C03W C04Z 118.7(4)
C02O C03X C03D 121.2(5)
C02O C03X H03X 119.4
C03D C03X H03X 119.4
C035 C03Y H03Y 119.9
C04B C03Y C035 120.3(5)
C04B C03Y H03Y 119.9
C61 C66 H66 119.0
C61 C66 C65 122.0(5)
C65 C66 H66 119.0
C03O C040 Si3 117.7(4)
C04W C040 Si3 124.9(4)
C04W C040 C03O 116.8(5)
C02O C041 H041 119.1
C02O C041 C04G 121.7(5)
C04G C041 H041 119.1
C02I C042 C02J 110.8(4)
C02I C042 H04A 109.5
C02I C042 H04B 109.5
C02J C042 H04A 109.5
C02J C042 H04B 109.5
H04A C042 H04B 108.1
C66 C65 H65 119.7
C64 C65 C66 120.5(5)
C64 C65 H65 119.7
C10 C9 H9 120.1
C8 C9 C10 119.7(4)
C8 C9 H9 120.1
C2 C1 Si2 124.1(3)
C2 C1 C6 116.9(4)
C6 C1 Si2 118.8(3)
C54 C53 C52 119.6(5)
C54 C53 H53 120.2
C52 C53 H53 120.2
C65 C64 H64 120.4
C63 C64 C65 119.2(5)
C63 C64 H64 120.4
C03O C049 H049 119.9
C053 C049 C03O 120.1(6)
C053 C049 H049 119.9
C4 C5 C6 120.1(4)
C4 C5 H5 119.9
C6 C5 H5 119.9
C03Y C04B H04C 119.9
C03Y C04B C04S 120.2(5)
C04S C04B H04C 119.9
C37 C38 H38 120.2
C37 C38 C39 119.6(5)
C39 C38 H38 120.2
C27 C28 H28A 109.1
C27 C28 H28B 109.1
C27 C28 C29 112.6(4)
H28A C28 H28B 107.8
C29 C28 H28A 109.1
C29 C28 H28B 109.1
N4 C1AA H1AA 106.2
N4 C1AA C04F 115.6(5)
N4 C1AA C04P 110.9(4)
C04F C1AA H1AA 106.2
C04P C1AA H1AA 106.2
C04P C1AA C04F 111.0(5)
C1AA C04F H04D 109.4
C1AA C04F H04E 109.4
H04D C04F H04E 108.0
C05C C04F C1AA 111.0(6)
C05C C04F H04D 109.4
C05C C04F H04E 109.4
C041 C04G H04G 120.1
C04Y C04G C041 119.9(5)
C04Y C04G H04G 120.1
C04W C04H H04H 120.0
C053 C04H H04H 120.0
C053 C04H C04W 119.9(6)
C051 C04I H04M 119.2
C05E C04I H04M 119.2
C05E C04I C051 121.5(8)
C31 C30 H30A 109.5
C31 C30 H30B 109.5
H30A C30 H30B 108.1
C29 C30 C31 110.7(4)
C29 C30 H30A 109.5
C29 C30 H30B 109.5
C61 C62 H62 119.3
C61 C62 C63 121.4(5)
C63 C62 H62 119.3
C28 C29 H29A 109.7
C28 C29 H29B 109.7
C30 C29 C28 110.0(4)
C30 C29 H29A 109.7
C30 C29 H29B 109.7
H29A C29 H29B 108.2
C035 C04M C03T 120.8(5)
C03M C04M C035 119.1(5)
C03M C04M C03T 119.9(4)
C03W C04N H04N 118.4
C03W C04N C050 123.3(5)
C050 C04N H04N 118.4
C02F C04O H04O 118.6
C02F C04O C050 122.9(5)
C050 C04O H04O 118.6
N3 C04P C1AA 107.9(4)
N3 C04P H04P 108.5
N3 C04P C058 112.6(5)
C1AA C04P H04P 108.5
C1AA C04P C058 110.6(5)
C058 C04P H04P 108.5
C052 C04Q Si3 123.7(5)
C052 C04Q C056 116.5(5)
C056 C04Q Si3 119.8(4)
C48 C47 H47 120.4
C46 C47 C48 119.2(5)
C46 C47 H47 120.4
C03M C04S H04S 120.7
C04B C04S C03M 118.7(5)
C04B C04S H04S 120.7
N2 C76 H76A 109.5
N2 C76 H76B 109.5
N2 C76 H76C 109.5
H76A C76 H76B 109.5
H76A C76 H76C 109.5
H76B C76 H76C 109.5
C40 C39 C38 119.7(5)
C40 C39 H39 120.1
C38 C39 H39 120.1
C44 C45 H45 119.7
C46 C45 C44 120.7(5)
C46 C45 H45 119.7
C040 C04W C04H 121.9(6)
C040 C04W H04W 119.1
C04H C04W H04W 119.1
N4 C04X H04F 109.5
N4 C04X H04I 109.5
N4 C04X H04J 109.5
H04F C04X H04I 109.5
H04F C04X H04J 109.5
H04I C04X H04J 109.5
C03D C04Y H04Y 120.4
C04G C04Y C03D 119.2(5)
C04G C04Y H04Y 120.4
N3 C04Z C03W 115.4(4)
N3 C04Z H04K 108.4
N3 C04Z H04L 108.4
C03W C04Z H04K 108.4
C03W C04Z H04L 108.4
H04K C04Z H04L 107.5
C04N C050 C04O 116.9(4)
C04N C050 C05G 122.1(5)
C04O C050 C05G 121.0(5)
C04I C051 H051 123.4
C04I C051 C055 113.3(8)
C055 C051 H051 123.4
C04Q C052 H052 118.9
C04Q C052 C05B 122.2(6)
C05B C052 H052 118.9
C049 C053 C04H 119.5(6)
C049 C053 H053 120.2
C04H C053 H053 120.2
C47 C46 H46 120.1
C45 C46 C47 119.9(5)
C45 C46 H46 120.1
C05K C055 C051 117.2(7)
C05K C055 C05M 127.5(9)
C05M C055 C051 115.2(9)
C04Q C056 H056 118.8
C04Q C056 C057 122.5(6)
C057 C056 H056 118.8
C056 C057 H057 120.4
C059 C057 C056 119.3(7)
C059 C057 H057 120.4
C04P C058 H05A 109.4
C04P C058 H05B 109.4
C04P C058 C05F 111.0(6)
H05A C058 H05B 108.0
C05F C058 H05A 109.4
C05F C058 H05B 109.4
C057 C059 H059 120.5
C05B C059 C057 118.9(5)
C05B C059 H059 120.5
C05H C05A H05Q 119.9
C05J C05A H05Q 119.9
C05J C05A C05H 120.3(10)
C052 C05B H05C 119.7
C059 C05B C052 120.6(6)
C059 C05B H05C 119.7
C04F C05C H05D 109.5
C04F C05C H05E 109.5
H05D C05C H05E 108.1
C05F C05C C04F 110.7(6)
C05F C05C H05D 109.5
C05F C05C H05E 109.5
C64 C63 C62 120.3(5)
C64 C63 H63 119.9
C62 C63 H63 119.9
C04I C05E H05K 119.1
C04I C05E C05N 121.9(10)
C05N C05E H05K 119.1
C058 C05F H05F 109.1
C058 C05F H05G 109.1
C05C C05F C058 112.4(6)
C05C C05F H05F 109.1
C05C C05F H05G 109.1
H05F C05F H05G 107.8
C050 C05G H05H 109.5
C050 C05G H05I 109.5
C050 C05G H05J 109.5
H05H C05G H05I 109.5
H05H C05G H05J 109.5
H05I C05G H05J 109.5
C05A C05H H05R 119.0
C05A C05H C05L 122.1(10)
C05L C05H H05R 119.0
C05J C05I H05S 119.0
C05P C05I H05S 119.0
C05P C05I C05J 122.0(10)
C05I C05J C05A 119.3(11)
C05O C05J C05A 120.5(10)
C05O C05J C05I 120.2(10)
C055 C05K H05L 116.2
C05N C05K C055 127.6(11)
C05N C05K H05L 116.2
C05H C05L H05T 124.0
C05H C05L C05P 112.0(12)
C05P C05L H05T 124.0
C055 C05M H05M 109.5
C055 C05M H05N 109.5
C055 C05M H05O 109.5
H05M C05M H05N 109.5
H05M C05M H05O 109.5
H05N C05M H05O 109.5
C05E C05N H05P 120.8
C05K C05N C05E 118.4(13)
C05K C05N H05P 120.8
C05J C05O H05U 109.5
C05J C05O H05V 109.5
C05J C05O H05W 109.5
H05U C05O H05V 109.5
H05U C05O H05W 109.5
H05V C05O H05W 109.5
C05I C05P C05L 124.3(10)
C05I C05P H05X 117.8
C05L C05P H05X 117.8

loop_
_geom_bond_atom_site_label_1
_geom_bond_atom_site_label_2
_geom_bond_distance
Zn1 Zn11 3.0004(8)
Zn1 O2 2.031(3)
Zn1 O21 2.020(3)
Zn1 O1 1.966(3)
Zn1 N2 2.172(3)
Zn1 N1 2.170(3)
Zn11 O2 1.993(3)
Zn11 O21 2.039(3)
Zn11 O11 1.979(3)
Zn11 N21 2.199(3)
Zn11 N11 2.156(3)
Zn21 Zn2 3.0404(8)
Zn21 O4 2.025(3)
Zn21 O31 1.988(3)
Zn21 O41 2.011(3)
Zn21 N41 2.208(4)
Zn21 N31 2.157(3)
Zn2 O4 2.003(3)
Zn2 O3 1.957(3)
Zn2 O41 2.036(3)
Zn2 N4 2.185(4)
Zn2 N3 2.165(4)
Si4 C00V 1.889(4)
Si4 C016 1.889(4)
Si4 C01C 1.857(4)
Si4 C027 1.883(4)
Si2 C12 1.887(4)
Si2 C19 1.875(4)
Si2 C13 1.904(4)
Si2 C1 1.884(4)
Si1 C49 1.888(4)
Si1 C68 1.873(4)
Si1 C55 1.897(4)
Si1 C61 1.890(4)
Si3 C02F 1.867(5)
Si3 C02O 1.889(6)
Si3 C040 1.884(5)
Si3 C04Q 1.902(5)
O2 C35 1.391(5)
O21 C42 1.415(5)
O4 C038 1.409(5)
O1 C74 1.327(5)
O11 C25 1.328(5)
O31 C00Z 1.325(5)
O3 C01P 1.323(5)
O41 C03T 1.387(5)
C12 C11 1.396(6)
C12 C7 1.399(6)
N21 C32 1.486(5)
N21 C33 1.483(5)
N21 C34 1.481(6)
N41 C02M 1.502(5)
N41 C02Y 1.471(5)
N41 C037 1.471(5)
N11 H11 1.0000
N11 C26 1.485(5)
N11 C27 1.469(5)
N2 C77 1.488(6)
N2 C78 1.499(5)
N2 C76 1.474(6)
N1 H1 1.0000
N1 C79 1.481(5)
N1 C75 1.481(5)
C74 C68 1.422(5)
C74 C73 1.422(6)
N31 H31 1.0000
N31 C01H 1.481(5)
N31 C021 1.462(5)
C00P C00Z 1.414(6)
C00P C01H 1.498(6)
C00P C01N 1.390(5)
C49 C54 1.403(6)
C49 C50 1.390(6)
C11 H11A 0.9500
C11 C10 1.385(6)
C21 C20 1.393(6)
C21 C23 1.385(6)
C21 C22 1.513(6)
C00T H00T 0.9500
C00T C00V 1.413(6)
C00T C013 1.382(5)
C68 C69 1.399(5)
C00V C02W 1.397(6)
C20 H20 0.9500
C20 C19 1.402(6)
N4 C03Q 1.482(6)
N4 C1AA 1.491(6)
N4 C04X 1.469(7)
C24 C26 1.494(5)
C24 C25 1.423(6)
C24 C23 1.399(6)
C00Z C01C 1.425(5)
C010 C019 1.383(6)
C010 C01N 1.400(6)
C010 C02D 1.499(5)
C011 H011 0.9500
C011 C01J 1.400(6)
C011 C02C 1.384(6)
C69 H69 0.9500
C69 C70 1.396(6)
C013 H013 0.9500
C013 C01Y 1.385(6)
C014 H014 0.9500
C014 C016 1.402(6)
C014 C01K 1.385(6)
C19 C25 1.417(5)
C016 C01G 1.402(6)
C71 H71A 0.9800
C71 H71B 0.9800
C71 H71C 0.9800
C71 C70 1.507(6)
C18 H18 0.9500
C18 C17 1.390(6)
C18 C13 1.391(6)
C019 H019 0.9500
C019 C01C 1.409(5)
C70 C72 1.395(6)
C26 H26A 0.9900
C26 H26B 0.9900
C31 H31A 0.9900
C31 H31B 0.9900
C31 C32 1.533(6)
C31 C30 1.529(7)
C01E H01E 0.9500
C01E C01M 1.387(6)
C01E C029 1.386(7)
C01G H01G 0.9500
C01G C02A 1.382(6)
C01H H01A 0.9900
C01H H01B 0.9900
C01I H01I 0.9500
C01I C01O 1.400(6)
C01I C027 1.398(6)
C01J C01W 1.379(6)
C01J C038 1.525(6)
C01K H01K 0.9500
C01K C02H 1.391(6)
C16 H16 0.9500
C16 C17 1.383(6)
C16 C15 1.382(6)
C01M H01M 0.9500
C01M C027 1.398(6)
C01N H01N 0.9500
C01O H01O 0.9500
C01O C029 1.377(7)
C01P C02F 1.433(7)
C01P C03W 1.428(6)
C55 C60 1.385(6)
C55 C56 1.395(6)
C3 H3 0.9500
C3 C2 1.393(6)
C3 C4 1.389(7)
C7 H7 0.9500
C7 C8 1.396(6)
C82 H82A 0.9900
C82 H82B 0.9900
C82 C80 1.535(6)
C82 C03U 1.518(6)
C17 H17 0.9500
C72 H72 0.9500
C72 C73 1.398(6)
C01W H01W 0.9500
C01W C03H 1.394(6)
C14 H14 0.9500
C14 C13 1.395(5)
C14 C15 1.390(5)
C01Y H01Y 0.9500
C01Y C020 1.371(6)
C61 C66 1.376(6)
C61 C62 1.375(6)
C020 H020 0.9500
C020 C02W 1.392(6)
C021 H021 1.0000
C021 C02J 1.535(6)
C021 C02M 1.529(5)
C79 H79 1.0000
C79 C80 1.523(6)
C79 C78 1.535(6)
C54 H54 0.9500
C54 C53 1.383(6)
C77 H77A 0.9800
C77 H77B 0.9800
C77 H77C 0.9800
C10 H10 0.9500
C10 C9 1.379(7)
C58 H58 0.9500
C58 C59 1.382(7)
C58 C57 1.369(6)
C029 H029 0.9500
C02A H02A 0.9500
C02A C02H 1.395(6)
C2 H2 0.9500
C2 C1 1.392(6)
C02C H02C 0.9500
C02C C039 1.394(7)
C02D H02B 0.9800
C02D H02D 0.9800
C02D H02E 0.9800
C51 H51 0.9500
C51 C52 1.371(7)
C51 C50 1.396(6)
C02F C04O 1.403(6)
C32 H32 1.0000
C32 C27 1.542(6)
C02H H02H 0.9500
C02I H02F 0.9900
C02I H02G 0.9900
C02I C02Z 1.542(6)
C02I C042 1.524(6)
C02J H02I 0.9900
C02J H02J 0.9900
C02J C042 1.525(7)
C80 H80A 0.9900
C80 H80B 0.9900
C27 H27 1.0000
C27 C28 1.522(6)
C02M H02M 1.0000
C02M C02Z 1.524(6)
C33 H33A 0.9800
C33 H33B 0.9800
C33 H33C 0.9800
C02O C03X 1.387(7)
C02O C041 1.392(7)
C43 C48 1.382(6)
C43 C44 1.393(6)
C43 C42 1.518(6)
C23 H23 0.9500
C15 H15 0.9500
C52 H52 0.9500
C52 C53 1.384(7)
N3 H3A 1.0000
N3 C04P 1.481(6)
N3 C04Z 1.478(7)
C22 H22A 0.9800
C22 H22B 0.9800
C22 H22C 0.9800
C78 H78 1.0000
C78 C81 1.517(6)
C02W H02W 0.9500
C73 C75 1.504(5)
C02Y H02K 0.9800
C02Y H02L 0.9800
C02Y H02N 0.9800
C02Z H02O 0.9900
C02Z H02P 0.9900
C75 H75A 0.9900
C75 H75B 0.9900
C48 H48 0.9500
C48 C47 1.396(7)
C41 H41 0.9500
C41 C36 1.383(6)
C41 C40 1.392(6)
C36 C37 1.391(7)
C36 C35 1.510(6)
C035 H035 0.9500
C035 C03Y 1.393(8)
C035 C04M 1.398(7)
C44 H44 0.9500
C44 C45 1.387(7)
C037 H03C 0.9800
C037 H03D 0.9800
C037 H03E 0.9800
C038 H03F 0.99(4)
C038 H03G 1.10(4)
C039 H039 0.9500
C039 C03H 1.383(7)
C4 H4 0.9500
C4 C5 1.378(7)
C60 H60 0.9500
C60 C59 1.397(6)
C34 H34A 0.9800
C34 H34B 0.9800
C34 H34C 0.9800
C03D H03H 0.9500
C03D C03X 1.396(7)
C03D C04Y 1.388(7)
C37 H37 0.9500
C37 C38 1.383(7)
C8 H8 0.9500
C8 C9 1.372(7)
C42 H43 0.99(4)
C42 H42 1.03(5)
C03H H03I 0.9500
C59 H59 0.9500
C56 H56 0.9500
C56 C57 1.384(6)
C81 H81A 0.9900
C81 H81B 0.9900
C81 C03U 1.525(7)
C50 H50 0.9500
C03M H03M 0.9500
C03M C04M 1.367(7)
C03M C04S 1.404(7)
C35 H36A 0.98(6)
C35 H36B 1.02(5)
C03O H03O 0.9500
C03O C040 1.387(7)
C03O C049 1.379(8)
C6 H6 0.9500
C6 C1 1.409(6)
C6 C5 1.384(6)
C03Q H03J 0.9800
C03Q H03K 0.9800
C03Q H03L 0.9800
C57 H57 0.9500
C03T C04M 1.519(7)
C03T H03N 1.04(5)
C03T H03P 1.10(7)
C03U H03A 0.9900
C03U H03B 0.9900
C40 H40 0.9500
C40 C39 1.379(8)
C03W C04N 1.386(7)
C03W C04Z 1.505(7)
C03X H03X 0.9500
C03Y H03Y 0.9500
C03Y C04B 1.382(9)
C66 H66 0.9500
C66 C65 1.389(7)
C040 C04W 1.376(7)
C041 H041 0.9500
C041 C04G 1.393(8)
C042 H04A 0.9900
C042 H04B 0.9900
C65 H65 0.9500
C65 C64 1.353(7)
C9 H9 0.9500
C53 H53 0.9500
C64 H64 0.9500
C64 C63 1.359(8)
C049 H049 0.9500
C049 C053 1.367(8)
C5 H5 0.9500
C04B H04C 0.9500
C04B C04S 1.392(8)
C38 H38 0.9500
C38 C39 1.393(8)
C28 H28A 0.9900
C28 H28B 0.9900
C28 C29 1.531(6)
C1AA H1AA 1.0000
C1AA C04F 1.551(7)
C1AA C04P 1.523(8)
C04F H04D 0.9900
C04F H04E 0.9900
C04F C05C 1.501(9)
C04G H04G 0.9500
C04G C04Y 1.387(8)
C04H H04H 0.9500
C04H C04W 1.387(8)
C04H C053 1.369(9)
C04I H04M 0.9500
C04I C051 1.408(10)
C04I C05E 1.377(11)
C30 H30A 0.9900
C30 H30B 0.9900
C30 C29 1.512(8)
C62 H62 0.9500
C62 C63 1.403(7)
C29 H29A 0.9900
C29 H29B 0.9900
C04N H04N 0.9500
C04N C050 1.391(8)
C04O H04O 0.9500
C04O C050 1.406(8)
C04P H04P 1.0000
C04P C058 1.534(7)
C04Q C052 1.370(7)
C04Q C056 1.375(8)
C47 H47 0.9500
C47 C46 1.382(8)
C04S H04S 0.9500
C76 H76A 0.9800
C76 H76B 0.9800
C76 H76C 0.9800
C39 H39 0.9500
C45 H45 0.9500
C45 C46 1.375(9)
C04W H04W 0.9500
C04X H04F 0.9800
C04X H04I 0.9800
C04X H04J 0.9800
C04Y H04Y 0.9500
C04Z H04K 0.9900
C04Z H04L 0.9900
C050 C05G 1.525(7)
C051 H051 0.9500
C051 C055 1.505(12)
C052 H052 0.9500
C052 C05B 1.385(8)
C053 H053 0.9500
C46 H46 0.9500
C055 C05K 1.383(12)
C055 C05M 1.468(12)
C056 H056 0.9500
C056 C057 1.396(8)
C057 H057 0.9500
C057 C059 1.380(9)
C058 H05A 0.9900
C058 H05B 0.9900
C058 C05F 1.560(10)
C059 H059 0.9500
C059 C05B 1.364(9)
C05A H05Q 0.9500
C05A C05H 1.374(15)
C05A C05J 1.375(12)
C05B H05C 0.9500
C05C H05D 0.9900
C05C H05E 0.9900
C05C C05F 1.467(12)
C63 H63 0.9500
C05E H05K 0.9500
C05E C05N 1.384(13)
C05F H05F 0.9900
C05F H05G 0.9900
C05G H05H 0.9800
C05G H05I 0.9800
C05G H05J 0.9800
C05H H05R 0.9500
C05H C05L 1.416(15)
C05I H05S 0.9500
C05I C05J 1.359(12)
C05I C05P 1.267(15)
C05J C05O 1.329(13)
C05K H05L 0.9500
C05K C05N 1.227(12)
C05L H05T 0.9500
C05L C05P 1.476(15)
C05M H05M 0.9800
C05M H05N 0.9800
C05M H05O 0.9800
C05N H05P 0.9500
C05O H05U 0.9800
C05O H05V 0.9800
C05O H05W 0.9800
C05P H05X 0.9500

loop_
_geom_torsion_atom_site_label_1
_geom_torsion_atom_site_label_2
_geom_torsion_atom_site_label_3
_geom_torsion_atom_site_label_4
_geom_torsion
Zn1 O2 C35 C36 -155.6(3)
Zn1 O21 C42 C43 86.2(4)
Zn1 O1 C74 C68 -150.9(3)
Zn1 O1 C74 C73 30.5(5)
Zn1 N2 C78 C79 39.8(4)
Zn1 N2 C78 C81 167.6(3)
Zn1 N1 C79 C80 160.0(3)
Zn1 N1 C79 C78 38.0(3)
Zn1 N1 C75 C73 60.7(4)
Zn11 O2 C35 C36 81.6(4)
Zn11 O21 C42 C43 -156.7(3)
Zn11 O11 C25 C24 20.2(5)
Zn11 O11 C25 C19 -160.7(3)
Zn11 N21 C32 C31 164.1(3)
Zn11 N21 C32 C27 36.4(4)
Zn11 N11 C26 C24 65.7(4)
Zn11 N11 C27 C32 46.0(3)
Zn11 N11 C27 C28 168.1(3)
Zn21 O4 C038 C01J -147.2(3)
Zn21 O31 C00Z C00P 14.6(5)
Zn21 O31 C00Z C01C -164.8(3)
Zn21 O41 C03T C04M 65.7(5)
Zn21 N41 C02M C021 20.9(4)
Zn21 N41 C02M C02Z 146.4(3)
Zn21 N31 C01H C00P 72.6(4)
Zn21 N31 C021 C02J 176.6(3)
Zn21 N31 C021 C02M 54.5(3)
Zn2 O4 C038 C01J 83.8(4)
Zn2 O3 C01P C02F -160.6(3)
Zn2 O3 C01P C03W 21.6(6)
Zn2 O41 C03T C04M -163.2(3)
Zn2 N4 C1AA C04F 169.2(4)
Zn2 N4 C1AA C04P 41.6(4)
Zn2 N3 C04P C1AA 36.2(4)
Zn2 N3 C04P C058 158.6(4)
Zn2 N3 C04Z C03W 58.6(5)
Si4 C00V C02W C020 175.7(3)
Si4 C016 C01G C02A -175.0(3)
Si2 C12 C11 C10 173.4(3)
Si2 C12 C7 C8 -172.6(3)
Si2 C19 C25 O11 1.0(5)
Si2 C19 C25 C24 -179.8(3)
Si1 C49 C54 C53 179.9(4)
Si1 C49 C50 C51 -177.7(3)
Si1 C68 C69 C70 174.1(3)
Si1 C55 C60 C59 -177.0(4)
Si1 C55 C56 C57 178.6(3)
Si1 C61 C66 C65 168.1(4)
Si1 C61 C62 C63 -169.4(4)
Si3 C02F C04O C050 174.1(5)
Si3 C02O C03X C03D -174.4(4)
Si3 C02O C041 C04G 176.8(4)
Si3 C040 C04W C04H -170.5(5)
Si3 C04Q C052 C05B 179.6(5)
Si3 C04Q C056 C057 179.5(6)
O1 C74 C68 Si1 2.7(5)
O1 C74 C68 C69 176.9(3)
O1 C74 C73 C72 -175.7(3)
O1 C74 C73 C75 8.6(6)
O31 C00Z C01C Si4 3.2(5)
O31 C00Z C01C C019 178.3(3)
O3 C01P C02F Si3 5.1(6)
O3 C01P C02F C04O 178.7(5)
O3 C01P C03W C04N -178.1(5)
O3 C01P C03W C04Z 8.2(8)
O41 C03T C04M C035 -134.9(5)
O41 C03T C04M C03M 41.2(6)
C12 Si2 C19 C20 -103.6(3)
C12 Si2 C19 C25 73.5(3)
C12 Si2 C1 C2 -124.6(3)
C12 Si2 C1 C6 61.1(4)
C12 C11 C10 C9 -0.7(7)
C12 C7 C8 C9 0.0(7)
N21 C32 C27 N11 -55.3(4)
N21 C32 C27 C28 -178.6(3)
N41 C02M C02Z C02I 175.0(3)
N11 C27 C28 C29 -172.9(4)
N2 C78 C81 C03U 175.4(4)
N1 C79 C80 C82 -174.1(3)
N1 C79 C78 N2 -52.3(4)
N1 C79 C78 C81 177.8(4)
C74 C68 C69 C70 -0.1(6)
C74 C73 C75 N1 -59.0(5)
N31 C021 C02J C042 -176.9(3)
N31 C021 C02M N41 -51.0(4)
N31 C021 C02M C02Z -179.3(3)
C00P C00Z C01C Si4 -176.2(3)
C00P C00Z C01C C019 -1.0(6)
C49 Si1 C68 C74 -54.9(4)
C49 Si1 C68 C69 130.9(3)
C49 Si1 C55 C60 127.2(4)
C49 Si1 C55 C56 -51.0(4)
C49 Si1 C61 C66 159.6(4)
C49 Si1 C61 C62 -29.1(4)
C49 C54 C53 C52 -1.7(7)
C11 C12 C7 C8 0.6(6)
C11 C10 C9 C8 1.4(7)
C21 C20 C19 Si2 176.6(3)
C21 C20 C19 C25 -0.4(6)
C00T C00V C02W C020 -1.0(6)
C00T C013 C01Y C020 -0.1(6)
C68 Si1 C49 C54 -171.1(3)
C68 Si1 C49 C50 7.1(4)
C68 Si1 C55 C60 -108.6(4)
C68 Si1 C55 C56 73.2(4)
C68 Si1 C61 C66 28.1(4)
C68 Si1 C61 C62 -160.6(4)
C68 C74 C73 C72 5.7(5)
C68 C74 C73 C75 -170.1(3)
C68 C69 C70 C71 -174.3(4)
C68 C69 C70 C72 3.4(6)
C00V Si4 C016 C014 -49.6(3)
C00V Si4 C016 C01G 126.5(3)
C00V Si4 C01C C00Z -179.6(3)
C00V Si4 C01C C019 5.5(4)
C00V Si4 C027 C01I 92.6(4)
C00V Si4 C027 C01M -84.9(3)
C00V C00T C013 C01Y -0.8(6)
C20 C21 C23 C24 -2.5(6)
C20 C19 C25 O11 178.1(3)
C20 C19 C25 C24 -2.7(5)
N4 C1AA C04F C05C 175.4(5)
N4 C1AA C04P N3 -52.2(5)
N4 C1AA C04P C058 -175.9(4)
C00Z C00P C01H N31 -51.9(5)
C00Z C00P C01N C010 -0.5(6)
C010 C019 C01C Si4 175.7(3)
C010 C019 C01C C00Z 0.9(6)
C011 C01J C01W C03H -1.8(6)
C011 C01J C038 O4 28.4(5)
C011 C02C C039 C03H -0.6(7)
C69 C70 C72 C73 -2.1(6)
C013 C00T C00V Si4 -175.3(3)
C013 C00T C00V C02W 1.3(6)
C013 C01Y C020 C02W 0.4(6)
C014 C016 C01G C02A 1.3(6)
C014 C01K C02H C02A 1.1(6)
C19 Si2 C12 C11 34.6(4)
C19 Si2 C12 C7 -152.2(3)
C19 Si2 C1 C2 4.1(4)
C19 Si2 C1 C6 -170.3(3)
C016 Si4 C00V C00T 133.5(3)
C016 Si4 C00V C02W -43.1(4)
C016 Si4 C01C C00Z -62.8(3)
C016 Si4 C01C C019 122.3(3)
C016 Si4 C027 C01I -22.4(4)
C016 Si4 C027 C01M 160.1(3)
C016 C014 C01K C02H -1.3(6)
C016 C01G C02A C02H -1.5(6)
C71 C70 C72 C73 175.7(4)
C019 C010 C01N C00P 0.3(6)
C70 C72 C73 C74 -2.4(6)
C70 C72 C73 C75 173.5(4)
C26 N11 C27 C32 170.8(3)
C26 N11 C27 C28 -67.1(4)
C26 C24 C25 O11 7.1(6)
C26 C24 C25 C19 -172.1(3)
C26 C24 C23 C21 174.8(4)
C01C Si4 C00V C00T -105.0(3)
C01C Si4 C00V C02W 78.5(3)
C01C Si4 C016 C014 -169.2(3)
C01C Si4 C016 C01G 7.0(4)
C01C Si4 C027 C01I -149.6(3)
C01C Si4 C027 C01M 32.9(4)
C31 C32 C27 N11 175.1(3)
C31 C32 C27 C28 51.8(5)
C31 C30 C29 C28 -58.7(6)
C01E C01M C027 Si4 177.4(3)
C01E C01M C027 C01I -0.3(6)
C25 C24 C26 N11 -55.3(5)
C25 C24 C23 C21 -0.6(6)
C01G C02A C02H C01K 0.3(6)
C01H N31 C021 C02J -64.1(4)
C01H N31 C021 C02M 173.9(3)
C01H C00P C00Z O31 2.7(6)
C01H C00P C00Z C01C -177.9(4)
C01H C00P C01N C010 178.3(4)
C01I C01O C029 C01E 2.1(7)
C01J C011 C02C C039 0.5(7)
C01J C01W C03H C039 1.7(7)
C01K C014 C016 Si4 176.5(3)
C01K C014 C016 C01G 0.1(6)
C01M C01E C029 C01O -2.2(7)
C01N C00P C00Z O31 -178.5(4)
C01N C00P C00Z C01C 0.9(6)
C01N C00P C01H N31 129.3(4)
C01N C010 C019 C01C -0.5(6)
C01O C01I C027 Si4 -177.3(3)
C01O C01I C027 C01M 0.2(6)
C01P C02F C04O C050 0.7(8)
C01P C03W C04N C050 -2.1(9)
C01P C03W C04Z N3 -53.4(7)
C55 Si1 C49 C54 -52.7(4)
C55 Si1 C49 C50 125.5(4)
C55 Si1 C68 C74 -171.1(3)
C55 Si1 C68 C69 14.8(4)
C55 Si1 C61 C66 -87.8(4)
C55 Si1 C61 C62 83.4(4)
C55 C60 C59 C58 -2.2(7)
C55 C56 C57 C58 -0.9(7)
C3 C2 C1 Si2 -173.8(3)
C3 C2 C1 C6 0.7(6)
C3 C4 C5 C6 0.8(7)
C7 C12 C11 C10 -0.3(6)
C7 C8 C9 C10 -1.1(7)
C17 C18 C13 Si2 174.1(3)
C17 C18 C13 C14 0.0(6)
C17 C16 C15 C14 0.6(7)
C72 C73 C75 N1 125.2(4)
C01W C01J C038 O4 -151.6(4)
C01Y C020 C02W C00V 0.2(6)
C61 Si1 C49 C54 60.7(4)
C61 Si1 C49 C50 -121.1(4)
C61 Si1 C68 C74 74.6(3)
C61 Si1 C68 C69 -99.5(3)
C61 Si1 C55 C60 8.6(4)
C61 Si1 C55 C56 -169.6(3)
C61 C66 C65 C64 3.2(9)
C61 C62 C63 C64 0.4(9)
C021 N31 C01H C00P -45.9(5)
C021 C02J C042 C02I 55.6(5)
C021 C02M C02Z C02I -59.0(4)
C13 Si2 C12 C11 -83.0(3)
C13 Si2 C12 C7 90.2(4)
C13 Si2 C19 C20 11.3(4)
C13 Si2 C19 C25 -171.7(3)
C13 Si2 C1 C2 122.7(4)
C13 Si2 C1 C6 -51.6(4)
C13 C18 C17 C16 -1.0(7)
C13 C14 C15 C16 -1.7(7)
C79 N1 C75 C73 -66.4(4)
C79 C78 C81 C03U -57.0(5)
C54 C49 C50 C51 0.5(6)
C77 N2 C78 C79 -77.3(4)
C77 N2 C78 C81 50.5(5)
C027 Si4 C00V C00T 12.3(4)
C027 Si4 C00V C02W -164.3(3)
C027 Si4 C016 C014 65.6(4)
C027 Si4 C016 C01G -118.3(3)
C027 Si4 C01C C00Z 65.3(3)
C027 Si4 C01C C019 -109.6(3)
C027 C01I C01O C029 -1.1(6)
C029 C01E C01M C027 1.2(7)
C2 C3 C4 C5 -0.3(7)
C02C C011 C01J C01W 0.6(6)
C02C C011 C01J C038 -179.4(4)
C02C C039 C03H C01W -0.5(7)
C02D C010 C019 C01C 179.3(4)
C02D C010 C01N C00P -179.5(4)
C51 C52 C53 C54 -0.2(7)
C02F Si3 C02O C03X 6.5(5)
C02F Si3 C02O C041 -170.1(4)
C02F Si3 C040 C03O 33.9(4)
C02F Si3 C040 C04W -155.7(4)
C02F C01P C03W C04N 4.1(7)
C02F C01P C03W C04Z -169.6(5)
C02F C04O C050 C04N 1.4(9)
C02F C04O C050 C05G -179.2(6)
C32 C31 C30 C29 58.1(6)
C32 C27 C28 C29 -53.2(5)
C02J C021 C02M N41 -174.8(3)
C02J C021 C02M C02Z 56.9(5)
C80 C82 C03U C81 -55.8(5)
C80 C79 C78 N2 -175.7(3)
C80 C79 C78 C81 54.4(5)
C27 N11 C26 C24 -59.2(4)
C27 C28 C29 C30 57.0(6)
C02M C021 C02J C042 -55.9(5)
C33 N21 C32 C31 49.0(5)
C33 N21 C32 C27 -78.7(4)
C02O Si3 C02F C01P -61.0(5)
C02O Si3 C02F C04O 125.7(4)
C02O Si3 C040 C03O 165.0(4)
C02O Si3 C040 C04W -24.7(5)
C02O C041 C04G C04Y -1.2(9)
C43 C48 C47 C46 0.4(7)
C43 C44 C45 C46 -0.1(9)
C23 C21 C20 C19 3.0(6)
C23 C24 C26 N11 129.4(4)
C23 C24 C25 O11 -177.6(4)
C23 C24 C25 C19 3.2(5)
C15 C16 C17 C18 0.7(7)
C15 C14 C13 Si2 -172.6(3)
C15 C14 C13 C18 1.3(6)
C52 C51 C50 C49 -2.4(7)
N3 C04P C058 C05F -173.1(5)
C22 C21 C20 C19 -177.0(4)
C22 C21 C23 C24 177.6(4)
C78 C79 C80 C82 -53.5(5)
C78 C81 C03U C82 57.7(5)
C73 C74 C68 Si1 -178.6(3)
C73 C74 C68 C69 -4.5(5)
C02Y N41 C02M C021 -94.2(4)
C02Y N41 C02M C02Z 31.4(5)
C02Z C02I C042 C02J -55.7(5)
C75 N1 C79 C80 -72.7(4)
C75 N1 C79 C78 165.3(3)
C48 C43 C44 C45 -0.5(7)
C48 C43 C42 O21 24.2(6)
C48 C47 C46 C45 -0.9(8)
C41 C36 C37 C38 1.7(8)
C41 C36 C35 O2 23.3(6)
C41 C40 C39 C38 1.7(8)
C36 C41 C40 C39 -1.5(7)
C36 C37 C38 C39 -1.5(9)
C035 C03Y C04B C04S 2.4(8)
C44 C43 C48 C47 0.3(7)
C44 C43 C42 O21 -154.3(4)
C44 C45 C46 C47 0.8(9)
C037 N41 C02M C021 143.6(4)
C037 N41 C02M C02Z -90.8(4)
C038 C01J C01W C03H 178.3(4)
C4 C3 C2 C1 -0.5(6)
C60 C55 C56 C57 0.3(6)
C34 N21 C32 C31 -74.0(5)
C34 N21 C32 C27 158.3(3)
C37 C36 C35 O2 -157.0(4)
C37 C38 C39 C40 -0.2(9)
C42 C43 C48 C47 -178.2(4)
C42 C43 C44 C45 178.1(5)
C59 C58 C57 C56 0.0(7)
C56 C55 C60 C59 1.3(7)
C50 C49 C54 C53 1.5(6)
C50 C51 C52 C53 2.2(7)
C35 C36 C37 C38 -178.0(5)
C03O C040 C04W C04H -0.1(8)
C03O C049 C053 C04H -0.3(9)
C03Q N4 C1AA C04F 53.5(6)
C03Q N4 C1AA C04P -74.1(5)
C57 C58 C59 C60 1.5(7)
C03U C82 C80 C79 54.7(5)
C40 C41 C36 C37 -0.1(7)
C40 C41 C36 C35 179.6(4)
C03W C01P C02F Si3 -177.0(4)
C03W C01P C02F C04O -3.4(7)
C03W C04N C050 C04O -0.7(9)
C03W C04N C050 C05G 179.8(6)
C03X C02O C041 C04G 0.0(8)
C03X C03D C04Y C04G 2.1(8)
C03Y C035 C04M C03M -2.5(7)
C03Y C035 C04M C03T 173.7(5)
C03Y C04B C04S C03M -1.8(8)
C66 C61 C62 C63 2.0(7)
C66 C65 C64 C63 -0.6(9)
C040 Si3 C02F C01P 69.1(4)
C040 Si3 C02F C04O -104.2(5)
C040 Si3 C02O C03X -121.7(4)
C040 Si3 C02O C041 61.8(4)
C040 C03O C049 C053 -0.3(9)
C041 C02O C03X C03D 2.2(7)
C041 C04G C04Y C03D 0.1(9)
C042 C02I C02Z C02M 58.2(5)
C65 C64 C63 C62 -1.1(9)
C1 Si2 C12 C11 165.8(3)
C1 Si2 C12 C7 -21.1(4)
C1 Si2 C19 C20 126.0(3)
C1 Si2 C19 C25 -56.9(3)
C1 C6 C5 C4 -0.5(7)
C049 C03O C040 Si3 171.6(4)
C049 C03O C040 C04W 0.4(8)
C5 C6 C1 Si2 174.6(4)
C5 C6 C1 C2 -0.2(6)
C1AA C04F C05C C05F 58.3(7)
C1AA C04P C058 C05F -52.2(7)
C04F C1AA C04P N3 177.8(4)
C04F C1AA C04P C058 54.1(6)
C04F C05C C05F C058 -57.2(8)
C04I C051 C055 C05K -2.5(8)
C04I C051 C055 C05M 177.0(6)
C04I C05E C05N C05K -1.0(12)
C30 C31 C32 N21 178.8(4)
C30 C31 C32 C27 -54.5(5)
C62 C61 C66 C65 -3.8(8)
C04M C035 C03Y C04B -0.3(8)
C04M C03M C04S C04B -1.1(8)
C04N C03W C04Z N3 132.9(5)
C04P N3 C04Z C03W -70.4(5)
C04P C1AA C04F C05C -57.1(6)
C04P C058 C05F C05C 54.5(8)
C04Q Si3 C02F C01P -176.9(4)
C04Q Si3 C02F C04O 9.8(5)
C04Q Si3 C02O C03X 124.7(4)
C04Q Si3 C02O C041 -51.8(4)
C04Q Si3 C040 C03O -82.0(4)
C04Q Si3 C040 C04W 88.3(5)
C04Q C052 C05B C059 1.5(11)
C04Q C056 C057 C059 0.5(12)
C04S C03M C04M C035 3.2(7)
C04S C03M C04M C03T -173.0(5)
C76 N2 C78 C79 159.4(4)
C76 N2 C78 C81 -72.8(5)
C04W C04H C053 C049 0.6(10)
C04X N4 C1AA C04F -70.1(5)
C04X N4 C1AA C04P 162.4(4)
C04Y C03D C03X C02O -3.3(7)
C04Z N3 C04P C1AA 165.0(4)
C04Z N3 C04P C058 -72.5(6)
C04Z C03W C04N C050 171.8(6)
C051 C04I C05E C05N -1.2(11)
C051 C055 C05K C05N 0.6(12)
C052 C04Q C056 C057 1.5(10)
C053 C04H C04W C040 -0.4(10)
C055 C05K C05N C05E 1.3(14)
C056 C04Q C052 C05B -2.5(9)
C056 C057 C059 C05B -1.5(10)
C057 C059 C05B C052 0.5(10)
C05A C05H C05L C05P 1.8(12)
C05E C04I C051 C055 2.8(8)
C05H C05A C05J C05I 2.0(13)
C05H C05A C05J C05O -176.7(9)
C05H C05L C05P C05I 0.5(14)
C05J C05A C05H C05L -3.1(13)
C05J C05I C05P C05L -1.6(18)
C05M C055 C05K C05N -179.0(9)
C05P C05I C05J C05A 0.3(15)
C05P C05I C05J C05O 179.0(11)

loop_
_smtbx_masks_void_nr
_smtbx_masks_void_average_x
_smtbx_masks_void_average_y
_smtbx_masks_void_average_z
_smtbx_masks_void_volume
_smtbx_masks_void_count_electrons
1 0.084 0.109 0.195 22.8 0.0
2 -0.024 0.233 0.461 93.0 19.3
3 0.010 0.403 0.346 21.3 0.2
4 -0.084 0.609 0.805 22.8 0.0
5 0.024 0.733 0.539 93.0 19.4
6 -0.010 0.903 0.654 21.3 0.2
7 0.178 0.831 0.125 11.7 0.4
8 0.267 0.354 0.974 57.7 3.2
9 0.733 0.854 0.026 57.7 2.7
10 0.822 0.331 0.875 11.7 0.3

loop_
_twin_individual_id
_twin_individual_mass_fraction_refined
1 0.980(6)
2 0.020(6)
